data_7710783
loop_
_publ_author_name
'Haufe, Lisa C.'
'Arrowsmith, Merle'
'Dietz, Maximilian'
'G\"artner, Annalena'
'Bertermann, R\"udiger'
'Braunschweig, Holger'

_publ_section_title
;
 Spontaneous N<sub>2</sub>-diboranylation of
 [W(N<sub>2</sub>)<sub>2</sub>(dppe)<sub>2</sub>] with
 B<sub>2</sub>Br<sub>4</sub>(SMe<sub>2</sub>)<sub>2</sub>.
;
_journal_name_full 'Dalton transactions (Cambridge, England : 2003)'
_journal_paper_doi 10.1039/d2dt02135h
_journal_year 2022
_chemical_formula_moiety 'C55 H57 B2 Br4 N2 P5 W, 2(C6 H6)'
_chemical_formula_sum 'C67 H69 B2 Br4 N2 P5 W'
_chemical_formula_weight 1582.20
_chemical_name_systematic 1-PMe3
_chemical_properties_physical Air-sensitive,Moisture-sensitive
_space_group_crystal_system monoclinic
_space_group_IT_number 9
_space_group_name_Hall 'I -2ya'
_space_group_name_H-M_alt 'I 1 a 1'
_atom_sites_solution_hydrogens geom
_audit_creation_method 'CIF-fill 1.2y (K.Radacki, 2005-22)'
_audit_update_record
;
2022-05-18 deposited with the CCDC.	2022-07-14 downloaded from the CCDC.
;
_cell_angle_alpha 90
_cell_angle_beta 112.100(6)
_cell_angle_gamma 90
_cell_formula_units_Z 12
_cell_length_a 19.060(4)
_cell_length_b 38.289(8)
_cell_length_c 28.618(8)
_cell_measurement_reflns_used 9168
_cell_measurement_temperature 100(2)
_cell_measurement_theta_max 25.52
_cell_measurement_theta_min 2.67
_cell_volume 19351(8)
_computing_cell_refinement 'Saint+ ver. V8.40A (Bruker AXS)'
_computing_data_collection 'BIS 6.2.14 / APEX3 ver. 2019.1 (Bruker AXS)'
_computing_data_reduction 'Saint+ ver. V8.40A (Bruker AXS)'
_computing_molecular_graphics 'ShelXLe (Huebschle et all, 2011)'
_computing_publication_material 'SHELXL-2018/3 (Sheldrick, 2018)'
_computing_structure_refinement 'SHELXL-2018/3 (Sheldrick, 2018)'
_computing_structure_solution 'SHELXT (Sheldrick, 2014)'
_diffrn_ambient_environment N~2~
_diffrn_ambient_temperature 100(2)
_diffrn_detector CPA
_diffrn_detector_area_resol_mean 7.5
_diffrn_detector_type 'Photon II'
_diffrn_measured_fraction_theta_full 0.979
_diffrn_measured_fraction_theta_max 0.979
_diffrn_measurement_device 'four-circle diffractometer'
_diffrn_measurement_device_type 'Bruker D8-Quest'
_diffrn_measurement_method '\f and \w scans'
_diffrn_radiation_monochromator 'multi-layer mirror'
_diffrn_radiation_type MoK\a
_diffrn_radiation_wavelength 0.71073
_diffrn_reflns_av_R_equivalents 0.0823
_diffrn_reflns_av_unetI/netI 0.0508
_diffrn_reflns_Laue_measured_fraction_full 0.979
_diffrn_reflns_Laue_measured_fraction_max 0.979
_diffrn_reflns_limit_h_max 22
_diffrn_reflns_limit_h_min -22
_diffrn_reflns_limit_k_max 46
_diffrn_reflns_limit_k_min -46
_diffrn_reflns_limit_l_max 33
_diffrn_reflns_limit_l_min -33
_diffrn_reflns_number 235517
_diffrn_reflns_point_group_measured_fraction_full 0.972
_diffrn_reflns_point_group_measured_fraction_max 0.972
_diffrn_reflns_theta_full 25.349
_diffrn_reflns_theta_max 25.349
_diffrn_reflns_theta_min 1.868
_diffrn_source 'micro-focus sealed X-ray tube'
_diffrn_source_type 'Incoatec ImS 2.0'
_exptl_absorpt_coefficient_mu 4.435
_exptl_absorpt_correction_T_max 0.6839
_exptl_absorpt_correction_T_min 0.4767
_exptl_absorpt_correction_type multi-scan
_exptl_absorpt_process_details 'SadAbs 2016/2 (Bruker AXS)'
_exptl_crystal_colour orange
_exptl_crystal_density_diffrn 1.629
_exptl_crystal_description plate
_exptl_crystal_F_000 9408
_exptl_crystal_size_max 0.377
_exptl_crystal_size_mid 0.337
_exptl_crystal_size_min 0.06
_refine_diff_density_max 1.569
_refine_diff_density_min -0.741
_refine_diff_density_rms 0.093
_refine_ls_abs_structure_details
;
 Refined as an inversion twin.
;
_refine_ls_abs_structure_Flack 0.498(4)
_refine_ls_extinction_method none
_refine_ls_goodness_of_fit_ref 1.026
_refine_ls_hydrogen_treatment constr
_refine_ls_matrix_type full
_refine_ls_number_parameters 2279
_refine_ls_number_reflns 34486
_refine_ls_number_restraints 572
_refine_ls_restrained_S_all 1.022
_refine_ls_R_factor_all 0.0382
_refine_ls_R_factor_gt 0.0302
_refine_ls_shift/su_max 0.002
_refine_ls_shift/su_mean 0.000
_refine_ls_structure_factor_coef Fsqd
_refine_ls_weighting_details 'w=1/[\s^2^(Fo^2^)+(0.0191P)^2^+27.4966P] where P=(Fo^2^+2Fc^2^)/3'
_refine_ls_weighting_scheme calc
_refine_ls_wR_factor_gt 0.0567
_refine_ls_wR_factor_ref 0.0596
_reflns_Friedel_coverage 0.985
_reflns_Friedel_fraction_full 0.966
_reflns_Friedel_fraction_max 0.966
_reflns_number_gt 31452
_reflns_number_total 34486
_reflns_threshold_expression 'I > 2\s(I)'
_cod_data_source_file d2dt02135h2.cif
_cod_data_source_block test_a_CCDC4
_cod_original_sg_symbol_H-M 'I a'
_cod_database_code 7710783
_shelx_shelxl_version_number 2018/3
_shelx_space_group_comment
;
The symmetry employed for this shelxl refinement is uniquely defined
by the following loop, which should always be used as a source of
symmetry information in preference to the above space-group names.
They are only intended as comments.
;
_shelx_estimated_absorpt_t_min 0.286
_shelx_estimated_absorpt_t_max 0.777

loop_
_space_group_symop_operation_xyz
'x, y, z'
'x+1/2, -y, z'
'x+1/2, y+1/2, z+1/2'
'x+1, -y+1/2, z+1/2'

loop_
_atom_site_label
_atom_site_type_symbol
_atom_site_fract_x
_atom_site_fract_y
_atom_site_fract_z
_atom_site_U_iso_or_equiv
_atom_site_adp_type
_atom_site_occupancy
_atom_site_site_symmetry_order
_atom_site_calc_flag
_atom_site_refinement_flags_posn
_atom_site_refinement_flags_adp
_atom_site_refinement_flags_occupancy
_atom_site_disorder_assembly
_atom_site_disorder_group
W1_1 W 0.66157(2) 0.74320(2) 0.25016(2) 0.01197(7) Uani 1 1 d . . . . .
N2_1 N 0.6349(4) 0.74462(15) 0.1829(3) 0.0139(15) Uani 1 1 d . . . . .
N3_1 N 0.6101(4) 0.74633(16) 0.1348(3) 0.0155(16) Uani 1 1 d . . . . .
B1_1 B 0.6401(5) 0.7381(2) 0.0965(4) 0.019(2) Uani 1 1 d . . . . .
Br2_1 Br 0.74392(4) 0.71972(2) 0.11399(3) 0.02064(19) Uani 1 1 d . . . . .
B2_1 B 0.5904(5) 0.7386(2) 0.0348(4) 0.019(2) Uani 1 1 d . . . . .
Br3_1 Br 0.51872(5) 0.78002(2) 0.01702(3) 0.0255(2) Uani 1 1 d . . . . .
Br4_1 Br 0.53268(5) 0.69255(2) 0.02134(3) 0.0256(2) Uani 1 1 d . . . . .
Br1_1 Br 0.71063(4) 0.74295(2) 0.34995(3) 0.01782(18) Uani 1 1 d . . . . .
P5_2 P 0.63713(12) 0.74037(5) -0.01901(9) 0.0190(5) Uani 1 1 d . . . . .
C2_2 C 0.6858(5) 0.7809(2) -0.0168(3) 0.025(2) Uani 1 1 d . . . . .
H2A_2 H 0.706869 0.781098 -0.043176 0.038 Uiso 1 1 calc R U . . .
H2B_2 H 0.726926 0.783443 0.016292 0.038 Uiso 1 1 calc R U . . .
H2C_2 H 0.650196 0.800391 -0.022195 0.038 Uiso 1 1 calc R U . . .
C3_2 C 0.5713(5) 0.7369(2) -0.0798(3) 0.022(2) Uani 1 1 d . . . . .
H3A_2 H 0.533397 0.755451 -0.085958 0.034 Uiso 1 1 calc R U . . .
H3B_2 H 0.546399 0.714105 -0.084316 0.034 Uiso 1 1 calc R U . . .
H3C_2 H 0.596794 0.739300 -0.103684 0.034 Uiso 1 1 calc R U . . .
C4_2 C 0.7026(5) 0.7059(2) -0.0170(3) 0.029(2) Uani 1 1 d . . . . .
H4A_2 H 0.679786 0.683272 -0.015210 0.043 Uiso 1 1 calc R U . . .
H4B_2 H 0.749291 0.708904 0.012763 0.043 Uiso 1 1 calc R U . . .
H4C_2 H 0.714369 0.706827 -0.047513 0.043 Uiso 1 1 calc R U . . .
P1_3 P 0.78288(11) 0.77123(5) 0.26037(8) 0.0165(5) Uani 1 1 d . . . . .
C2_3 C 0.8550(4) 0.7381(2) 0.2860(3) 0.0202(19) Uani 1 1 d . . . . .
H2A_3 H 0.902277 0.746222 0.282814 0.024 Uiso 1 1 calc R U . . .
H2B_3 H 0.865268 0.735332 0.322390 0.024 Uiso 1 1 calc R U . . .
C3_3 C 0.8335(4) 0.7026(2) 0.2602(3) 0.0183(19) Uani 1 1 d . . . . .
H3A_3 H 0.870674 0.684795 0.279752 0.022 Uiso 1 1 calc R U . . .
H3B_3 H 0.834682 0.703751 0.225997 0.022 Uiso 1 1 calc R U . . .
P2_3 P 0.73801(11) 0.68981(5) 0.25588(8) 0.0151(5) Uani 1 1 d . . . . .
P3_4 P 0.58667(11) 0.79596(5) 0.25719(8) 0.0144(4) Uani 1 1 d . . . . .
C2_4 C 0.4885(4) 0.78272(19) 0.2433(3) 0.0186(19) Uani 1 1 d . . . . .
H2A_4 H 0.480139 0.779509 0.275129 0.022 Uiso 1 1 calc R U . . .
H2B_4 H 0.453517 0.801083 0.223274 0.022 Uiso 1 1 calc R U . . .
C3_4 C 0.4732(4) 0.74878(19) 0.2139(3) 0.0201(19) Uani 1 1 d . . . . .
H3A_4 H 0.473495 0.753252 0.179897 0.024 Uiso 1 1 calc R U . . .
H3B_4 H 0.422077 0.740269 0.209635 0.024 Uiso 1 1 calc R U . . .
P4_4 P 0.54150(11) 0.71542(5) 0.24421(8) 0.0139(4) Uani 1 1 d . . . . .
C1_5 C 0.7961(4) 0.78696(19) 0.2013(3) 0.0184(18) Uani 1 1 d . . . . .
C2_5 C 0.8624(4) 0.78434(19) 0.1903(3) 0.0200(18) Uani 1 1 d . . . . .
H2_5 H 0.904787 0.772657 0.214059 0.024 Uiso 1 1 calc R U . . .
C3_5 C 0.8703(5) 0.7979(2) 0.1462(3) 0.028(2) Uani 1 1 d . . . . .
H3_5 H 0.916487 0.795348 0.141075 0.034 Uiso 1 1 calc R U . . .
C4_5 C 0.8115(5) 0.8142(2) 0.1123(3) 0.028(2) Uani 1 1 d . . . . .
H4_5 H 0.813943 0.823334 0.082106 0.033 Uiso 1 1 calc R U . . .
C5_5 C 0.7449(5) 0.8175(2) 0.1230(3) 0.024(2) Uani 1 1 d . . . . .
H5_5 H 0.702757 0.829299 0.099139 0.029 Uiso 1 1 calc R U . . .
C6_5 C 0.7375(4) 0.80426(19) 0.1674(3) 0.0193(19) Uani 1 1 d . . . . .
H6_5 H 0.691825 0.807562 0.172994 0.023 Uiso 1 1 calc R U . . .
C1_6 C 0.8194(4) 0.8088(2) 0.3011(3) 0.0204(19) Uani 1 1 d . . . . .
C2_6 C 0.8592(5) 0.8052(2) 0.3519(3) 0.030(2) Uani 1 1 d . . . . .
H2_6 H 0.870188 0.782670 0.366638 0.037 Uiso 1 1 calc R U . . .
C3_6 C 0.8837(5) 0.8351(2) 0.3818(4) 0.041(3) Uani 1 1 d . . . . .
H3_6 H 0.912861 0.832717 0.416789 0.049 Uiso 1 1 calc R U . . .
C4_6 C 0.8656(5) 0.8680(2) 0.3607(4) 0.037(3) Uani 1 1 d . . . . .
H4_6 H 0.882146 0.888053 0.381492 0.044 Uiso 1 1 calc R U . . .
C5_6 C 0.8253(5) 0.8719(2) 0.3115(4) 0.030(2) Uani 1 1 d . . . . .
H5_6 H 0.812626 0.894543 0.297295 0.036 Uiso 1 1 calc R U . . .
C6_6 C 0.8023(4) 0.8427(2) 0.2815(4) 0.024(2) Uani 1 1 d . . . . .
H6_6 H 0.773997 0.845551 0.246434 0.029 Uiso 1 1 calc R U . . .
C1_7 C 0.7202(4) 0.65664(19) 0.2061(3) 0.0180(18) Uani 1 1 d . . . . .
C2_7 C 0.6590(4) 0.6579(2) 0.1646(3) 0.021(2) Uani 1 1 d . . . . .
H2_7 H 0.624147 0.676624 0.158798 0.025 Uiso 1 1 calc R U . . .
C3_7 C 0.6461(4) 0.6311(2) 0.1291(3) 0.0213(19) Uani 1 1 d . . . . .
H3_7 H 0.601476 0.632188 0.099443 0.026 Uiso 1 1 calc R U . . .
C4_7 C 0.6937(5) 0.6035(2) 0.1345(3) 0.026(2) Uani 1 1 d . . . . .
H4_7 H 0.683209 0.586129 0.109084 0.031 Uiso 1 1 calc R U . . .
C5_7 C 0.7560(5) 0.6019(2) 0.1769(3) 0.025(2) Uani 1 1 d . . . . .
H5_7 H 0.790413 0.582929 0.182838 0.030 Uiso 1 1 calc R U . . .
C6_7 C 0.7685(5) 0.6284(2) 0.2115(3) 0.026(2) Uani 1 1 d . . . . .
H6_7 H 0.813135 0.627263 0.241163 0.032 Uiso 1 1 calc R U . . .
C1_8 C 0.7450(4) 0.66042(19) 0.3094(3) 0.0168(18) Uani 1 1 d . . . . .
C2_8 C 0.6935(4) 0.63419(19) 0.3043(3) 0.0213(19) Uani 1 1 d . . . . .
H2_8 H 0.655978 0.630425 0.271602 0.026 Uiso 1 1 calc R U . . .
C3_8 C 0.6917(5) 0.6124(2) 0.3436(3) 0.025(2) Uani 1 1 d . . . . .
H3_8 H 0.654881 0.594354 0.337096 0.031 Uiso 1 1 calc R U . . .
C4_8 C 0.7429(5) 0.6175(2) 0.3903(4) 0.031(2) Uani 1 1 d . . . . .
H4_8 H 0.743121 0.603583 0.417814 0.037 Uiso 1 1 calc R U . . .
C5_8 C 0.7952(5) 0.6438(2) 0.3970(4) 0.031(2) Uani 1 1 d . . . . .
H5_8 H 0.831983 0.647774 0.429872 0.037 Uiso 1 1 calc R U . . .
C6_8 C 0.7960(4) 0.6652(2) 0.3564(3) 0.025(2) Uani 1 1 d . . . . .
H6_8 H 0.833084 0.683064 0.362695 0.030 Uiso 1 1 calc R U . . .
C1_9 C 0.5829(4) 0.8300(2) 0.2103(3) 0.0154(18) Uani 1 1 d . . . . .
C2_9 C 0.5493(4) 0.8232(2) 0.1594(3) 0.0175(18) Uani 1 1 d . . . . .
H2_9 H 0.526711 0.801004 0.148585 0.021 Uiso 1 1 calc R U . . .
C3_9 C 0.5475(4) 0.8485(2) 0.1227(3) 0.0218(19) Uani 1 1 d . . . . .
H3_9 H 0.523755 0.843066 0.087864 0.026 Uiso 1 1 calc R U . . .
C4_9 C 0.5799(5) 0.8808(2) 0.1373(4) 0.025(2) Uani 1 1 d . . . . .
H4_9 H 0.578963 0.897824 0.112907 0.030 Uiso 1 1 calc R U . . .
C5_9 C 0.6134(4) 0.8877(2) 0.1874(3) 0.023(2) Uani 1 1 d . . . . .
H5_9 H 0.636426 0.909860 0.198103 0.028 Uiso 1 1 calc R U . . .
C6_9 C 0.6145(5) 0.8628(2) 0.2238(3) 0.022(2) Uani 1 1 d . . . . .
H6_9 H 0.637603 0.868586 0.258543 0.027 Uiso 1 1 calc R U . . .
C1_10 C 0.5988(5) 0.82241(19) 0.3140(3) 0.0177(18) Uani 1 1 d . . . . .
C2_10 C 0.6698(4) 0.8300(2) 0.3441(3) 0.0183(18) Uani 1 1 d . . . . .
H2_10 H 0.711622 0.820305 0.338310 0.022 Uiso 1 1 calc R U . . .
C3_10 C 0.6808(5) 0.8530(2) 0.3848(3) 0.025(2) Uani 1 1 d . . . . .
H3_10 H 0.731205 0.859215 0.405432 0.030 Uiso 1 1 calc R U . . .
C4_10 C 0.6214(5) 0.8672(2) 0.3965(3) 0.030(2) Uani 1 1 d . . . . .
H4_10 H 0.631470 0.882254 0.424639 0.036 Uiso 1 1 calc R U . . .
C5_10 C 0.5508(5) 0.8590(2) 0.3670(3) 0.027(2) Uani 1 1 d . . . . .
H5_10 H 0.509115 0.867776 0.373901 0.033 Uiso 1 1 calc R U . . .
C6_10 C 0.5394(5) 0.83716(19) 0.3258(3) 0.0209(19) Uani 1 1 d . . . . .
H6_10 H 0.488796 0.831897 0.304347 0.025 Uiso 1 1 calc R U . . .
C1_11 C 0.5037(4) 0.6781(2) 0.2025(3) 0.0161(18) Uani 1 1 d . . . . .
C2_11 C 0.4906(4) 0.64599(19) 0.2218(3) 0.0177(18) Uani 1 1 d . . . . .
H2_11 H 0.504158 0.642930 0.257075 0.021 Uiso 1 1 calc R U . . .
C3_11 C 0.4580(4) 0.6192(2) 0.1890(3) 0.0187(18) Uani 1 1 d . . . . .
H3_11 H 0.448755 0.597397 0.201548 0.022 Uiso 1 1 calc R U . . .
C4_11 C 0.4388(4) 0.6238(2) 0.1381(3) 0.0211(19) Uani 1 1 d . . . . .
H4_11 H 0.415587 0.605134 0.115741 0.025 Uiso 1 1 calc R U . . .
C5_11 C 0.4527(4) 0.6555(2) 0.1182(3) 0.0216(19) Uani 1 1 d . . . . .
H5_11 H 0.439635 0.658120 0.082872 0.026 Uiso 1 1 calc R U . . .
C6_11 C 0.4851(4) 0.6825(2) 0.1502(3) 0.0187(19) Uani 1 1 d . . . . .
H6_11 H 0.495016 0.704081 0.137479 0.022 Uiso 1 1 calc R U . . .
C1_12 C 0.5190(4) 0.70311(19) 0.3010(3) 0.0168(18) Uani 1 1 d . . . . .
C2_12 C 0.4499(4) 0.70854(19) 0.3076(3) 0.0165(18) Uani 1 1 d . . . . .
H2_12 H 0.412192 0.721885 0.282621 0.020 Uiso 1 1 calc R U . . .
C3_12 C 0.4320(4) 0.69560(19) 0.3489(3) 0.0194(18) Uani 1 1 d . . . . .
H3_12 H 0.384808 0.700982 0.351214 0.023 Uiso 1 1 calc R U . . .
C4_12 C 0.4831(4) 0.6758(2) 0.3840(3) 0.0206(19) Uani 1 1 d . . . . .
H4_12 H 0.472704 0.666291 0.411422 0.025 Uiso 1 1 calc R U . . .
C5_12 C 0.5520(4) 0.6696(2) 0.3789(3) 0.0203(18) Uani 1 1 d . . . . .
H5_12 H 0.588494 0.655433 0.403278 0.024 Uiso 1 1 calc R U . . .
C6_12 C 0.5701(4) 0.68395(19) 0.3381(3) 0.0159(18) Uani 1 1 d . . . . .
H6_12 H 0.618824 0.679863 0.337316 0.019 Uiso 1 1 calc R U . . .
Br1_13 Br 0.58969(4) 0.40985(2) 0.18393(3) 0.01757(17) Uani 1 1 d . . . . .
W1_13 W 0.65120(2) 0.41957(2) 0.28195(2) 0.01223(7) Uani 1 1 d . . . . .
N1_13 N 0.6884(3) 0.42568(15) 0.3488(3) 0.0129(14) Uani 1 1 d . . . . .
N2_13 N 0.7183(4) 0.42827(16) 0.3955(3) 0.0159(15) Uani 1 1 d . . . . .
B1_13 B 0.6934(5) 0.4339(2) 0.4368(4) 0.020(2) Uani 1 1 d . . . . .
Br2_13 Br 0.58381(4) 0.44126(2) 0.42456(3) 0.02083(18) Uani 1 1 d . . . . .
B2_13 B 0.7483(5) 0.4359(2) 0.4975(4) 0.019(2) Uani 1 1 d . . . . .
Br3_13 Br 0.79708(5) 0.48431(2) 0.50889(3) 0.0332(2) Uani 1 1 d . . . . .
Br4_13 Br 0.82727(5) 0.39751(2) 0.51131(3) 0.0305(2) Uani 1 1 d . . . . .
P5_14 P 0.70757(11) 0.43058(5) 0.55354(8) 0.0178(5) Uani 1 1 d . . . . .
C2_14 C 0.6392(5) 0.4623(2) 0.5556(3) 0.026(2) Uani 1 1 d . . . . .
H2A_14 H 0.594417 0.461196 0.524186 0.039 Uiso 1 1 calc R U . . .
H2B_14 H 0.661403 0.485673 0.559570 0.039 Uiso 1 1 calc R U . . .
H2C_14 H 0.624357 0.457162 0.584191 0.039 Uiso 1 1 calc R U . . .
C3_14 C 0.7771(4) 0.4351(2) 0.6136(3) 0.0219(19) Uani 1 1 d . . . . .
H3A_14 H 0.756422 0.428124 0.638814 0.033 Uiso 1 1 calc R U . . .
H3B_14 H 0.793520 0.459516 0.619144 0.033 Uiso 1 1 calc R U . . .
H3C_14 H 0.820373 0.420195 0.616664 0.033 Uiso 1 1 calc R U . . .
C4_14 C 0.6653(4) 0.3884(2) 0.5520(3) 0.0219(19) Uani 1 1 d . . . . .
H4A_14 H 0.641717 0.387672 0.577081 0.033 Uiso 1 1 calc R U . . .
H4B_14 H 0.704433 0.370332 0.559763 0.033 Uiso 1 1 calc R U . . .
H4C_14 H 0.626737 0.384265 0.518366 0.033 Uiso 1 1 calc R U . . .
P1_15 P 0.55904(11) 0.46756(5) 0.26741(8) 0.0161(5) Uani 1 1 d . . . . .
C2_15 C 0.4675(4) 0.44697(19) 0.2515(3) 0.0170(18) Uani 1 1 d . . . . .
H2A_15 H 0.430536 0.464890 0.252272 0.020 Uiso 1 1 calc R U . . .
H2B_15 H 0.450771 0.438019 0.216505 0.020 Uiso 1 1 calc R U . . .
C3_15 C 0.4660(4) 0.41680(18) 0.2863(3) 0.0167(17) Uani 1 1 d . . . . .
H3A_15 H 0.417137 0.404251 0.271978 0.020 Uiso 1 1 calc R U . . .
H3B_15 H 0.471388 0.426049 0.319827 0.020 Uiso 1 1 calc R U . . .
P2_15 P 0.54459(11) 0.38665(5) 0.29300(8) 0.0157(4) Uani 1 1 d . . . . .
P3_16 P 0.75417(11) 0.45206(5) 0.26262(8) 0.0147(4) Uani 1 1 d . . . . .
C2_16 C 0.8336(4) 0.42204(18) 0.2703(3) 0.0179(18) Uani 1 1 d . . . . .
H2A_16 H 0.828797 0.412303 0.237234 0.021 Uiso 1 1 calc R U . . .
H2B_16 H 0.882328 0.434720 0.284687 0.021 Uiso 1 1 calc R U . . .
C3_16 C 0.8312(4) 0.39203(19) 0.3065(3) 0.0184(18) Uani 1 1 d . . . . .
H3A_16 H 0.845021 0.401628 0.340971 0.022 Uiso 1 1 calc R U . . .
H3B_16 H 0.869593 0.374247 0.307746 0.022 Uiso 1 1 calc R U . . .
P4_16 P 0.74049(11) 0.37135(5) 0.28797(8) 0.0144(4) Uani 1 1 d . . . . .
C1_17 C 0.5647(4) 0.4967(2) 0.3200(3) 0.0184(18) Uani 1 1 d . . . . .
C2_17 C 0.5039(4) 0.5131(2) 0.3270(3) 0.025(2) Uani 1 1 d . . . . .
H2_17 H 0.454151 0.506358 0.305781 0.030 Uiso 1 1 calc R U . . .
C3_17 C 0.5118(5) 0.5389(2) 0.3629(3) 0.029(2) Uani 1 1 d . . . . .
H3_17 H 0.468524 0.549468 0.365842 0.035 Uiso 1 1 calc R U . . .
C4_17 C 0.5816(5) 0.5484(2) 0.3933(3) 0.028(2) Uani 1 1 d . . . . .
H4_17 H 0.589408 0.566467 0.417493 0.034 Uiso 1 1 calc R U . . .
C5_17 C 0.6428(5) 0.5307(2) 0.3883(3) 0.024(2) Uani 1 1 d . . . . .
H5_17 H 0.692358 0.536350 0.411181 0.029 Uiso 1 1 calc R U . . .
C6_17 C 0.6350(4) 0.50554(19) 0.3519(3) 0.0178(18) Uani 1 1 d . . . . .
H6_17 H 0.678308 0.494720 0.349438 0.021 Uiso 1 1 calc R U . . .
C1_18 C 0.5465(4) 0.5004(2) 0.2171(3) 0.0212(19) Uani 1 1 d . . . . .
C2_18 C 0.5056(4) 0.4932(2) 0.1673(3) 0.024(2) Uani 1 1 d . . . . .
H2_18 H 0.480273 0.471373 0.158076 0.029 Uiso 1 1 calc R U . . .
C3_18 C 0.5009(5) 0.5176(2) 0.1298(3) 0.028(2) Uani 1 1 d . . . . .
H3_18 H 0.470713 0.512220 0.095688 0.034 Uiso 1 1 calc R U . . .
C4_18 C 0.5381(5) 0.5491(2) 0.1404(3) 0.027(2) Uani 1 1 d . . . . .
H4_18 H 0.534956 0.565158 0.114396 0.032 Uiso 1 1 calc R U . . .
C5_18 C 0.5792(5) 0.5561(2) 0.1890(4) 0.030(2) Uani 1 1 d . . . . .
H5_18 H 0.605918 0.577588 0.197642 0.036 Uiso 1 1 calc R U . . .
C6_18 C 0.5834(4) 0.5320(2) 0.2277(3) 0.0215(19) Uani 1 1 d . . . . .
H6_18 H 0.612381 0.537940 0.261779 0.026 Uiso 1 1 calc R U . . .
C1_19 C 0.5502(4) 0.3655(2) 0.3531(3) 0.0193(18) Uani 1 1 d . . . . .
C2_19 C 0.6174(4) 0.3560(2) 0.3857(3) 0.0197(18) Uani 1 1 d . . . . .
H2_19 H 0.661819 0.360981 0.379266 0.024 Uiso 1 1 calc R U . . .
C3_19 C 0.6224(5) 0.3383(2) 0.4299(3) 0.0241(19) Uani 1 1 d . . . . .
H3_19 H 0.671210 0.331437 0.452706 0.029 Uiso 1 1 calc R U . . .
C4_19 C 0.5599(4) 0.3301(2) 0.4425(3) 0.029(2) Uani 1 1 d . . . . .
H4_19 H 0.566075 0.318043 0.472800 0.034 Uiso 1 1 calc R U . . .
C5_19 C 0.4919(5) 0.3399(3) 0.4106(3) 0.035(2) Uani 1 1 d . . . . .
H5_19 H 0.447787 0.335329 0.417540 0.042 Uiso 1 1 calc R U . . .
C6_19 C 0.4874(4) 0.3570(2) 0.3666(3) 0.026(2) Uani 1 1 d . . . . .
H6_19 H 0.438480 0.363600 0.343672 0.032 Uiso 1 1 calc R U . . .
C1_20 C 0.5074(4) 0.3501(2) 0.2501(3) 0.0169(18) Uani 1 1 d . . . . .
C2_20 C 0.5337(4) 0.3165(2) 0.2637(3) 0.0209(19) Uani 1 1 d . . . . .
H2_20 H 0.568171 0.312274 0.297173 0.025 Uiso 1 1 calc R U . . .
C3_20 C 0.5120(5) 0.2890(2) 0.2306(3) 0.025(2) Uani 1 1 d . . . . .
H3_20 H 0.531902 0.266276 0.240921 0.030 Uiso 1 1 calc R U . . .
C4_20 C 0.4621(6) 0.2946(2) 0.1834(4) 0.036(2) Uani 1 1 d . . . . .
H4_20 H 0.446441 0.275873 0.159887 0.044 Uiso 1 1 calc R U . . .
C5_20 C 0.4344(5) 0.3272(2) 0.1698(3) 0.033(2) Uani 1 1 d . . . . .
H5_20 H 0.398371 0.330948 0.136640 0.039 Uiso 1 1 calc R U . . .
C6_20 C 0.4564(4) 0.3551(2) 0.2023(3) 0.0239(19) Uani 1 1 d . . . . .
H6_20 H 0.436241 0.377733 0.191466 0.029 Uiso 1 1 calc R U . . .
C1_21 C 0.7937(4) 0.48772(19) 0.3065(3) 0.0151(17) Uani 1 1 d . . . . .
C2_21 C 0.8273(4) 0.4806(2) 0.3575(3) 0.0182(18) Uani 1 1 d . . . . .
H2_21 H 0.830121 0.457268 0.369223 0.022 Uiso 1 1 calc R U . . .
C3_21 C 0.8568(4) 0.5074(2) 0.3913(3) 0.027(2) Uani 1 1 d . . . . .
H3_21 H 0.880938 0.502423 0.426273 0.032 Uiso 1 1 calc R U . . .
C4_21 C 0.8512(5) 0.5418(2) 0.3742(3) 0.028(2) Uani 1 1 d . . . . .
H4_21 H 0.872441 0.560240 0.397458 0.033 Uiso 1 1 calc R U . . .
C5_21 C 0.8155(4) 0.5490(2) 0.3246(3) 0.024(2) Uani 1 1 d . . . . .
H5_21 H 0.809697 0.572596 0.313314 0.029 Uiso 1 1 calc R U . . .
C6_21 C 0.7879(4) 0.52254(19) 0.2905(3) 0.0177(18) Uani 1 1 d . . . . .
H6_21 H 0.764489 0.527810 0.255545 0.021 Uiso 1 1 calc R U . . .
C1_22 C 0.7529(4) 0.47255(19) 0.2029(3) 0.0173(18) Uani 1 1 d . . . . .
C2_22 C 0.6861(4) 0.48385(19) 0.1696(3) 0.0197(18) Uani 1 1 d . . . . .
H2_22 H 0.640597 0.479949 0.175083 0.024 Uiso 1 1 calc R U . . .
C3_22 C 0.6851(4) 0.50194(19) 0.1254(3) 0.0205(18) Uani 1 1 d . . . . .
H3_22 H 0.637738 0.509992 0.102094 0.025 Uiso 1 1 calc R U . . .
C4_22 C 0.7502(5) 0.50847(19) 0.1147(3) 0.0223(19) Uani 1 1 d . . . . .
H4_22 H 0.747098 0.520642 0.085051 0.027 Uiso 1 1 calc R U . . .
C5_22 C 0.8153(4) 0.4972(2) 0.1470(3) 0.0189(18) Uani 1 1 d . . . . .
H5_22 H 0.860566 0.500887 0.141171 0.023 Uiso 1 1 calc R U . . .
C6_22 C 0.8171(4) 0.47932(19) 0.1908(3) 0.0205(19) Uani 1 1 d . . . . .
H6_22 H 0.864827 0.471318 0.213697 0.025 Uiso 1 1 calc R U . . .
C1_23 C 0.7553(4) 0.33721(19) 0.3353(3) 0.0153(17) Uani 1 1 d . . . . .
C2_23 C 0.7296(4) 0.3029(2) 0.3236(3) 0.0195(18) Uani 1 1 d . . . . .
H2_23 H 0.703377 0.296878 0.289230 0.023 Uiso 1 1 calc R U . . .
C3_23 C 0.7408(5) 0.2774(2) 0.3600(3) 0.024(2) Uani 1 1 d . . . . .
H3_23 H 0.722969 0.254321 0.350102 0.029 Uiso 1 1 calc R U . . .
C4_23 C 0.7774(4) 0.2852(2) 0.4101(3) 0.023(2) Uani 1 1 d . . . . .
H4_23 H 0.784274 0.267957 0.435391 0.028 Uiso 1 1 calc R U . . .
C5_23 C 0.8036(4) 0.3186(2) 0.4227(3) 0.024(2) Uani 1 1 d . . . . .
H5_23 H 0.830765 0.324189 0.457099 0.029 Uiso 1 1 calc R U . . .
C6_23 C 0.7914(4) 0.3447(2) 0.3860(3) 0.0174(18) Uani 1 1 d . . . . .
H6_23 H 0.808212 0.367794 0.396269 0.021 Uiso 1 1 calc R U . . .
C1_24 C 0.7379(4) 0.3463(2) 0.2316(3) 0.0162(18) Uani 1 1 d . . . . .
C2_24 C 0.8003(4) 0.3386(2) 0.2173(3) 0.0192(18) Uani 1 1 d . . . . .
H2_24 H 0.848213 0.347958 0.237587 0.023 Uiso 1 1 calc R U . . .
C3_24 C 0.7964(5) 0.3183(2) 0.1756(3) 0.0227(19) Uani 1 1 d . . . . .
H3_24 H 0.839816 0.314701 0.167425 0.027 Uiso 1 1 calc R U . . .
C4_24 C 0.7302(5) 0.3042(2) 0.1479(3) 0.024(2) Uani 1 1 d . . . . .
H4_24 H 0.725055 0.289447 0.120100 0.029 Uiso 1 1 calc R U . . .
C5_24 C 0.6676(5) 0.3118(2) 0.1611(3) 0.022(2) Uani 1 1 d . . . . .
H5_24 H 0.620028 0.302062 0.140819 0.026 Uiso 1 1 calc R U . . .
C6_24 C 0.6704(4) 0.33287(18) 0.2020(3) 0.0169(18) Uani 1 1 d . . . . .
H6_24 H 0.626064 0.337493 0.208641 0.020 Uiso 1 1 calc R U . . .
Br1_25 Br 0.63607(4) 0.41032(2) 0.67911(3) 0.01895(19) Uani 1 1 d . . . . .
W1_25 W 0.66674(2) 0.41175(2) 0.77816(2) 0.01301(7) Uani 1 1 d . . . . .
N1_25 N 0.6851(3) 0.41365(15) 0.8456(3) 0.0131(14) Uani 1 1 d . U . . .
N2_25 N 0.7038(4) 0.41527(16) 0.8927(3) 0.0175(16) Uani 1 1 d . . . . .
B1_25 B 0.6720(5) 0.4074(2) 0.9299(4) 0.021(2) Uani 1 1 d . . . . .
Br2_25 Br 0.56713(4) 0.38993(2) 0.90966(3) 0.0237(2) Uani 1 1 d . . . . .
B2_25 B 0.7186(5) 0.4097(2) 0.9921(4) 0.022(2) Uani 1 1 d . . . . .
Br3_25 Br 0.76716(5) 0.45758(2) 1.01082(3) 0.0327(2) Uani 1 1 d . . . . .
Br4_25 Br 0.79908(5) 0.37191(3) 1.00807(3) 0.0371(2) Uani 1 1 d . . . . .
P5_26 P 0.66929(12) 0.40186(6) 1.04325(8) 0.0215(5) Uani 1 1 d . . . . .
C2_26 C 0.5980(5) 0.4335(2) 1.0383(3) 0.031(2) Uani 1 1 d . . . . .
H2A_26 H 0.559717 0.433341 1.003944 0.046 Uiso 1 1 calc R U . . .
H2B_26 H 0.621105 0.456679 1.046103 0.046 Uiso 1 1 calc R U . . .
H2C_26 H 0.574031 0.427696 1.062230 0.046 Uiso 1 1 calc R U . . .
C3_26 C 0.7315(5) 0.4048(2) 1.1066(3) 0.024(2) Uani 1 1 d . . . . .
H3A_26 H 0.755779 0.427808 1.112836 0.037 Uiso 1 1 calc R U . . .
H3B_26 H 0.770302 0.386599 1.113812 0.037 Uiso 1 1 calc R U . . .
H3C_26 H 0.703065 0.401612 1.128621 0.037 Uiso 1 1 calc R U . . .
C4_26 C 0.6268(6) 0.3595(2) 1.0392(4) 0.039(3) Uani 1 1 d . . . . .
H4A_26 H 0.601985 0.357930 1.063515 0.059 Uiso 1 1 calc R U . . .
H4B_26 H 0.666020 0.341433 1.046720 0.059 Uiso 1 1 calc R U . . .
H4C_26 H 0.589164 0.355885 1.005013 0.059 Uiso 1 1 calc R U . . .
P1_27 P 0.54152(11) 0.43745(5) 0.75584(8) 0.0159(5) Uani 1 1 d . . . . .
C2_27 C 0.4762(4) 0.4029(2) 0.7247(3) 0.0188(19) Uani 1 1 d . . . . .
H2A_27 H 0.424240 0.410456 0.719985 0.023 Uiso 1 1 calc R U . . .
H2B_27 H 0.477652 0.399075 0.690907 0.023 Uiso 1 1 calc R U . . .
C3_27 C 0.4930(4) 0.3687(2) 0.7534(3) 0.0173(18) Uani 1 1 d . . . . .
H3A_27 H 0.460335 0.350049 0.732295 0.021 Uiso 1 1 calc R U . . .
H3B_27 H 0.481913 0.370962 0.784407 0.021 Uiso 1 1 calc R U . . .
P2_27 P 0.59210(11) 0.35731(5) 0.76994(8) 0.0151(5) Uani 1 1 d . . . . .
P3_28 P 0.74209(11) 0.46548(5) 0.77722(9) 0.0183(5) Uani 1 1 d . . . . .
C2_28 C 0.8413(5) 0.4532(2) 0.7977(4) 0.030(2) Uani 1 1 d . . . . .
H2A_28 H 0.855509 0.450735 0.767940 0.036 Uiso 1 1 calc R U . . .
H2B_28 H 0.873217 0.471834 0.819508 0.036 Uiso 1 1 calc R U . . .
C3_28 C 0.8553(4) 0.4196(2) 0.8261(3) 0.023(2) Uani 1 1 d . . . . .
H3A_28 H 0.850302 0.423488 0.858941 0.027 Uiso 1 1 calc R U . . .
H3B_28 H 0.907835 0.411870 0.833049 0.027 Uiso 1 1 calc R U . . .
P4_28 P 0.79055(11) 0.38568(5) 0.79221(8) 0.0157(5) Uani 1 1 d . . . . .
C1_29 C 0.5124(4) 0.45156(19) 0.8086(3) 0.0171(18) Uani 1 1 d . . . . .
C2_29 C 0.4414(4) 0.44606(19) 0.8118(3) 0.0200(19) Uani 1 1 d . . . . .
H2_29 H 0.405169 0.432820 0.785807 0.024 Uiso 1 1 calc R U . . .
C3_29 C 0.4196(4) 0.4591(2) 0.8518(3) 0.024(2) Uani 1 1 d . . . . .
H3_29 H 0.371051 0.453642 0.852063 0.028 Uiso 1 1 calc R U . . .
C4_29 C 0.4683(5) 0.4790(2) 0.8889(3) 0.026(2) Uani 1 1 d . . . . .
H4_29 H 0.455033 0.488336 0.915168 0.032 Uiso 1 1 calc R U . . .
C5_29 C 0.5384(5) 0.4850(2) 0.8866(3) 0.029(2) Uani 1 1 d . . . . .
H5_29 H 0.573713 0.498940 0.912062 0.034 Uiso 1 1 calc R U . . .
C6_29 C 0.5607(5) 0.4710(2) 0.8472(3) 0.022(2) Uani 1 1 d . . . . .
H6_29 H 0.610312 0.475492 0.848233 0.027 Uiso 1 1 calc R U . . .
C1_30 C 0.5094(4) 0.4741(2) 0.7120(3) 0.0196(19) Uani 1 1 d . . . . .
C2_30 C 0.4864(4) 0.4698(2) 0.6595(3) 0.027(2) Uani 1 1 d . . . . .
H2_30 H 0.485073 0.447010 0.645991 0.033 Uiso 1 1 calc R U . . .
C3_30 C 0.4660(5) 0.4980(2) 0.6273(4) 0.034(2) Uani 1 1 d . . . . .
H3_30 H 0.449701 0.494553 0.591918 0.041 Uiso 1 1 calc R U . . .
C4_30 C 0.4693(5) 0.5316(2) 0.6469(4) 0.037(3) Uani 1 1 d . . . . .
H4_30 H 0.456094 0.551205 0.624966 0.045 Uiso 1 1 calc R U . . .
C5_30 C 0.4920(5) 0.5363(2) 0.6987(4) 0.035(2) Uani 1 1 d . . . . .
H5_30 H 0.493589 0.559189 0.711808 0.042 Uiso 1 1 calc R U . . .
C6_30 C 0.5123(5) 0.5084(2) 0.7315(4) 0.029(2) Uani 1 1 d . . . . .
H6_30 H 0.528095 0.512066 0.766777 0.035 Uiso 1 1 calc R U . . .
C1_31 C 0.6014(4) 0.3271(2) 0.8226(3) 0.0190(18) Uani 1 1 d . . . . .
C2_31 C 0.6629(5) 0.3280(2) 0.8647(3) 0.022(2) Uani 1 1 d . . . . .
H2_31 H 0.700641 0.345238 0.868686 0.026 Uiso 1 1 calc R U . . .
C3_31 C 0.6724(4) 0.3035(2) 0.9033(3) 0.0197(19) Uani 1 1 d . . . . .
H3_31 H 0.716598 0.304701 0.933259 0.024 Uiso 1 1 calc R U . . .
C4_31 C 0.6200(5) 0.2780(2) 0.8991(3) 0.024(2) Uani 1 1 d . . . . .
H4_31 H 0.627901 0.261438 0.925286 0.029 Uiso 1 1 calc R U . . .
C5_31 C 0.5584(5) 0.2771(2) 0.8579(3) 0.030(2) Uani 1 1 d . . . . .
H5_31 H 0.520267 0.260172 0.854450 0.036 Uiso 1 1 calc R U . . .
C6_31 C 0.5491(5) 0.3011(2) 0.8193(3) 0.028(2) Uani 1 1 d . . . . .
H6_31 H 0.504989 0.299566 0.789419 0.034 Uiso 1 1 calc R U . . .
C1_32 C 0.5984(4) 0.32609(19) 0.7215(3) 0.0168(18) Uani 1 1 d . . . . .
C2_32 C 0.6478(4) 0.2981(2) 0.7347(3) 0.0209(19) Uani 1 1 d . . . . .
H2_32 H 0.676300 0.293957 0.769435 0.025 Uiso 1 1 calc R U . . .
C3_32 C 0.6579(5) 0.2752(2) 0.6987(3) 0.026(2) Uani 1 1 d . . . . .
H3_32 H 0.692255 0.256187 0.709880 0.031 Uiso 1 1 calc R U . . .
C4_32 C 0.6192(5) 0.2801(2) 0.6487(4) 0.028(2) Uani 1 1 d . . . . .
H4_32 H 0.626598 0.265147 0.624432 0.033 Uiso 1 1 calc R U . . .
C5_32 C 0.5693(5) 0.3072(2) 0.6346(3) 0.024(2) Uani 1 1 d . . . . .
H5_32 H 0.540731 0.310891 0.599701 0.029 Uiso 1 1 calc R U . . .
C6_32 C 0.5587(4) 0.3301(2) 0.6704(3) 0.024(2) Uani 1 1 d . . . . .
H6_32 H 0.523396 0.348685 0.658834 0.029 Uiso 1 1 calc R U . . .
C1_33 C 0.7376(4) 0.4926(2) 0.7222(3) 0.0191(19) Uani 1 1 d . . . . .
C2_33 C 0.8021(5) 0.5084(2) 0.7162(3) 0.024(2) Uani 1 1 d . . . . .
H2_33 H 0.850999 0.502476 0.739817 0.029 Uiso 1 1 calc R U . . .
C3_33 C 0.7971(5) 0.5318(2) 0.6780(4) 0.030(2) Uani 1 1 d . . . . .
H3_33 H 0.841778 0.541508 0.675971 0.036 Uiso 1 1 calc R U . . .
C4_33 C 0.7303(5) 0.5405(2) 0.6447(3) 0.028(2) Uani 1 1 d . . . . .
H4_33 H 0.725470 0.556749 0.618569 0.034 Uiso 1 1 calc R U . . .
C5_33 C 0.6668(5) 0.5249(2) 0.6490(3) 0.0211(19) Uani 1 1 d . . . . .
H5_33 H 0.618169 0.530679 0.624821 0.025 Uiso 1 1 calc R U . . .
C6_33 C 0.6714(4) 0.5011(2) 0.6874(3) 0.022(2) Uani 1 1 d . . . . .
H6_33 H 0.626397 0.490948 0.688310 0.026 Uiso 1 1 calc R U . . .
C1_34 C 0.7367(4) 0.4997(2) 0.8227(3) 0.0194(19) Uani 1 1 d . . . . .
C2_34 C 0.7653(5) 0.4930(2) 0.8741(3) 0.023(2) Uani 1 1 d . . . . .
H2_34 H 0.787259 0.470883 0.886161 0.028 Uiso 1 1 calc R U . . .
C3_34 C 0.7621(5) 0.5186(2) 0.9086(4) 0.033(2) Uani 1 1 d . . . . .
H3_34 H 0.783472 0.513740 0.943683 0.040 Uiso 1 1 calc R U . . .
C4_34 C 0.7286(6) 0.5506(2) 0.8925(4) 0.036(2) Uani 1 1 d . . . . .
H4_34 H 0.726376 0.567793 0.915843 0.044 Uiso 1 1 calc R U . . .
C5_34 C 0.6982(5) 0.5567(2) 0.8412(4) 0.036(2) Uani 1 1 d . . . . .
H5_34 H 0.673262 0.578179 0.829011 0.043 Uiso 1 1 calc R U . . .
C6_34 C 0.7035(5) 0.5317(2) 0.8064(3) 0.025(2) Uani 1 1 d . . . . .
H6_34 H 0.683835 0.536994 0.771444 0.029 Uiso 1 1 calc R U . . .
C1_35 C 0.8208(4) 0.37435(19) 0.7374(3) 0.0171(18) Uani 1 1 d . . . . .
C2_35 C 0.7749(4) 0.35306(19) 0.6999(3) 0.0185(19) Uani 1 1 d . . . . .
H2_35 H 0.726927 0.346240 0.699794 0.022 Uiso 1 1 calc R U . . .
C3_35 C 0.7985(4) 0.3410(2) 0.6609(3) 0.0201(19) Uani 1 1 d . . . . .
H3_35 H 0.766380 0.325269 0.636529 0.024 Uiso 1 1 calc R U . . .
C4_35 C 0.8664(5) 0.3511(2) 0.6564(3) 0.022(2) Uani 1 1 d . . . . .
H4_35 H 0.879986 0.343229 0.629497 0.026 Uiso 1 1 calc R U . . .
C5_35 C 0.9113(4) 0.3726(2) 0.6924(3) 0.0222(19) Uani 1 1 d . . . . .
H5_35 H 0.957799 0.380395 0.691100 0.027 Uiso 1 1 calc R U . . .
C6_35 C 0.8891(4) 0.3839(2) 0.7330(3) 0.0177(18) Uani 1 1 d . . . . .
H6_35 H 0.922807 0.398633 0.758212 0.021 Uiso 1 1 calc R U . . .
C1_36 C 0.8252(4) 0.3482(2) 0.8338(3) 0.0179(19) Uani 1 1 d . . . . .
C2_36 C 0.8365(4) 0.3156(2) 0.8145(3) 0.022(2) Uani 1 1 d . . . . .
H2_36 H 0.825393 0.312664 0.779476 0.027 Uiso 1 1 calc R U . . .
C3_36 C 0.8639(5) 0.2883(2) 0.8477(4) 0.028(2) Uani 1 1 d . . . . .
H3_36 H 0.871933 0.266225 0.835347 0.034 Uiso 1 1 calc R U . . .
C4_36 C 0.8800(5) 0.2925(2) 0.8987(4) 0.027(2) Uani 1 1 d . . . . .
H4_36 H 0.900051 0.273399 0.920882 0.032 Uiso 1 1 calc R U . . .
C5_36 C 0.8676(4) 0.3240(2) 0.9183(3) 0.025(2) Uani 1 1 d . . . . .
H5_36 H 0.877730 0.326346 0.953240 0.031 Uiso 1 1 calc R U . . .
C6_36 C 0.8401(4) 0.3517(2) 0.8857(3) 0.023(2) Uani 1 1 d . . . . .
H6_36 H 0.831059 0.373489 0.898475 0.027 Uiso 1 1 calc R U . . .
C1_37 C 0.4686(13) 0.5391(5) 0.9930(9) 0.037(5) Uani 0.319(13) 1 d G U P A 1
H1_37 H 0.432082 0.521483 0.989846 0.044 Uiso 0.319(13) 1 calc R U P A 1
C2_37 C 0.5426(15) 0.5300(4) 1.0003(10) 0.042(5) Uani 0.319(13) 1 d G U P A 1
H2_37 H 0.556650 0.506085 1.002283 0.050 Uiso 0.319(13) 1 calc R U P A 1
C3_37 C 0.5960(11) 0.5558(7) 1.0049(11) 0.038(4) Uani 0.319(13) 1 d G U P A 1
H3_37 H 0.646528 0.549598 1.009951 0.045 Uiso 0.319(13) 1 calc R U P A 1
C4_37 C 0.5753(12) 0.5908(5) 1.0021(12) 0.038(4) Uani 0.319(13) 1 d G U P A 1
H4_37 H 0.611838 0.608508 1.005181 0.046 Uiso 0.319(13) 1 calc R U P A 1
C5_37 C 0.5014(14) 0.6000(4) 0.9947(12) 0.040(4) Uani 0.319(13) 1 d G U P A 1
H5_37 H 0.487270 0.623906 0.992745 0.048 Uiso 0.319(13) 1 calc R U P A 1
C6_37 C 0.4480(11) 0.5741(6) 0.9901(10) 0.038(5) Uani 0.319(13) 1 d G U P A 1
H6_37 H 0.397392 0.580394 0.985077 0.046 Uiso 0.319(13) 1 calc R U P A 1
C1_137 C 0.5169(7) 0.52954(18) 1.0025(4) 0.040(3) Uani 0.681(13) 1 d G U P A 2
H1_137 H 0.500789 0.506153 1.003393 0.047 Uiso 0.681(13) 1 calc R U P A 2
C2_137 C 0.5893(6) 0.5362(2) 1.0038(4) 0.034(3) Uani 0.681(13) 1 d G U P A 2
H2_137 H 0.622689 0.517359 1.005607 0.041 Uiso 0.681(13) 1 calc R U P A 2
C3_137 C 0.6129(4) 0.5704(3) 1.0026(4) 0.035(3) Uani 0.681(13) 1 d G U P A 2
H3_137 H 0.662428 0.574954 1.003460 0.043 Uiso 0.681(13) 1 calc R U P A 2
C4_137 C 0.5641(6) 0.59796(16) 1.0000(5) 0.034(3) Uani 0.681(13) 1 d G U P A 2
H4_137 H 0.580268 0.621343 0.999098 0.041 Uiso 0.681(13) 1 calc R U P A 2
C5_137 C 0.4917(6) 0.5913(2) 0.9987(5) 0.042(3) Uani 0.681(13) 1 d G U P A 2
H5_137 H 0.458368 0.610138 0.996883 0.050 Uiso 0.681(13) 1 calc R U P A 2
C6_137 C 0.4681(5) 0.5571(3) 0.9999(4) 0.044(3) Uani 0.681(13) 1 d G U P A 2
H6_137 H 0.418628 0.552543 0.999031 0.053 Uiso 0.681(13) 1 calc R U P A 2
C1_38 C 0.7804(3) 0.29700(12) 0.5443(2) 0.035(2) Uani 1 1 d G U . . .
H1_38 H 0.775817 0.321616 0.546180 0.042 Uiso 1 1 calc R U . . .
C2_38 C 0.7169(3) 0.27585(17) 0.5331(3) 0.042(3) Uani 1 1 d G U . . .
H2_38 H 0.668862 0.286021 0.527235 0.050 Uiso 1 1 calc R U . . .
C3_38 C 0.7236(3) 0.23983(16) 0.5304(3) 0.051(3) Uani 1 1 d G U . . .
H3_38 H 0.680224 0.225382 0.522694 0.061 Uiso 1 1 calc R U . . .
C4_38 C 0.7939(4) 0.22496(12) 0.5389(3) 0.054(3) Uani 1 1 d G U . . .
H4_38 H 0.798541 0.200338 0.537098 0.065 Uiso 1 1 calc R U . . .
C5_38 C 0.8575(3) 0.24610(16) 0.5502(3) 0.043(3) Uani 1 1 d G U . . .
H5_38 H 0.905498 0.235933 0.556044 0.051 Uiso 1 1 calc R U . . .
C6_38 C 0.8507(3) 0.28212(15) 0.5529(2) 0.036(2) Uani 1 1 d G U . . .
H6_38 H 0.894137 0.296572 0.560586 0.043 Uiso 1 1 calc R U . . .
C1_39 C 0.4250(10) 0.2290(4) 0.5451(5) 0.059(4) Uani 0.601(14) 1 d G U P B 1
H1_39 H 0.411239 0.221820 0.572330 0.071 Uiso 0.601(14) 1 calc R U P B 1
C2_39 C 0.3913(8) 0.2583(4) 0.5170(8) 0.059(4) Uani 0.601(14) 1 d G U P B 1
H2_39 H 0.354642 0.271170 0.524885 0.071 Uiso 0.601(14) 1 calc R U P B 1
C3_39 C 0.4114(9) 0.2688(3) 0.4772(6) 0.056(4) Uani 0.601(14) 1 d G U P B 1
H3_39 H 0.388431 0.288847 0.457910 0.067 Uiso 0.601(14) 1 calc R U P B 1
C4_39 C 0.4651(10) 0.2500(4) 0.4656(5) 0.056(4) Uani 0.601(14) 1 d G U P B 1
H4_39 H 0.478817 0.257175 0.438379 0.067 Uiso 0.601(14) 1 calc R U P B 1
C5_39 C 0.4987(8) 0.2207(4) 0.4938(8) 0.058(4) Uani 0.601(14) 1 d G U P B 1
H5_39 H 0.535415 0.207824 0.485823 0.069 Uiso 0.601(14) 1 calc R U P B 1
C6_39 C 0.4786(9) 0.2102(3) 0.5335(6) 0.070(5) Uani 0.601(14) 1 d G U P B 1
H6_39 H 0.501627 0.190147 0.552799 0.084 Uiso 0.601(14) 1 calc R U P B 1
C1_139 C 0.4672(13) 0.2251(6) 0.5531(7) 0.059(5) Uani 0.399(14) 1 d G U P B 2
H1_139 H 0.480152 0.212831 0.584056 0.071 Uiso 0.399(14) 1 calc R U P B 2
C2_139 C 0.4051(12) 0.2474(7) 0.5371(9) 0.053(4) Uani 0.399(14) 1 d G U P B 2
H2_139 H 0.375599 0.250372 0.557238 0.064 Uiso 0.399(14) 1 calc R U P B 2
C3_139 C 0.3861(11) 0.2653(6) 0.4918(11) 0.063(5) Uani 0.399(14) 1 d G U P B 2
H3_139 H 0.343652 0.280560 0.480927 0.075 Uiso 0.399(14) 1 calc R U P B 2
C4_139 C 0.4292(15) 0.2610(6) 0.4624(7) 0.058(5) Uani 0.399(14) 1 d G U P B 2
H4_139 H 0.416257 0.273206 0.431433 0.069 Uiso 0.399(14) 1 calc R U P B 2
C5_139 C 0.4913(13) 0.2387(7) 0.4783(8) 0.057(4) Uani 0.399(14) 1 d G U P B 2
H5_139 H 0.520810 0.235665 0.458250 0.068 Uiso 0.399(14) 1 calc R U P B 2
C6_139 C 0.5103(10) 0.2207(6) 0.5237(10) 0.057(4) Uani 0.399(14) 1 d G U P B 2
H6_139 H 0.552759 0.205477 0.534561 0.068 Uiso 0.399(14) 1 calc R U P B 2
C1_40 C 0.4033(6) 0.4326(3) 0.5128(4) 0.052(3) Uani 1 1 d . . . . .
H1_40 H 0.396711 0.454758 0.496652 0.063 Uiso 1 1 calc R U . . .
C2_40 C 0.4488(5) 0.4086(3) 0.5030(4) 0.044(3) Uani 1 1 d . . . . .
H2_40 H 0.473343 0.413545 0.480337 0.053 Uiso 1 1 calc R U . . .
C3_40 C 0.4578(5) 0.3766(2) 0.5277(4) 0.040(2) Uani 1 1 d . . . . .
H3_40 H 0.489291 0.359230 0.522057 0.048 Uiso 1 1 calc R U . . .
C4_40 C 0.4202(5) 0.3698(2) 0.5613(4) 0.038(2) Uani 1 1 d . . . . .
H4_40 H 0.426825 0.347694 0.577544 0.046 Uiso 1 1 calc R U . . .
C5_40 C 0.3738(5) 0.3946(3) 0.5711(4) 0.040(2) Uani 1 1 d . . . . .
H5_40 H 0.349587 0.389835 0.593946 0.048 Uiso 1 1 calc R U . . .
C6_40 C 0.3643(6) 0.4258(3) 0.5471(4) 0.053(3) Uani 1 1 d . . . . .
H6_40 H 0.332475 0.443070 0.552517 0.063 Uiso 1 1 calc R U . . .
C1_41 C 0.5866(5) 0.6217(2) 0.5049(3) 0.034(2) Uani 1 1 d . . . . .
H1_41 H 0.593255 0.646091 0.502164 0.041 Uiso 1 1 calc R U . . .
C2_41 C 0.6475(6) 0.5995(3) 0.5156(3) 0.045(3) Uani 1 1 d . . . . .
H2_41 H 0.696346 0.608293 0.520371 0.054 Uiso 1 1 calc R U . . .
C3_41 C 0.6355(6) 0.5639(3) 0.5193(4) 0.051(3) Uani 1 1 d . . . . .
H3_41 H 0.676956 0.548204 0.526867 0.061 Uiso 1 1 calc R U . . .
C4_41 C 0.5664(6) 0.5512(3) 0.5125(4) 0.045(3) Uani 1 1 d . . . . .
H4_41 H 0.559156 0.526771 0.514178 0.054 Uiso 1 1 calc R U . . .
C5_41 C 0.5072(5) 0.5734(2) 0.5031(3) 0.037(2) Uani 1 1 d . . . . .
H5_41 H 0.458965 0.564660 0.499837 0.044 Uiso 1 1 calc R U . . .
C6_41 C 0.5174(5) 0.6089(2) 0.4983(3) 0.036(2) Uani 1 1 d . . . . .
H6_41 H 0.475408 0.624294 0.490286 0.043 Uiso 1 1 calc R U . . .
C1_42 C 0.833(3) 0.5886(16) 0.020(2) 0.077(4) Uani 0.147(8) 1 d G U P C 1
H1_42 H 0.800202 0.601054 -0.008351 0.092 Uiso 0.147(8) 1 calc R U P C 1
C2_42 C 0.871(4) 0.5593(17) 0.014(2) 0.085(6) Uani 0.147(8) 1 d G U P C 1
H2_42 H 0.865139 0.551684 -0.018858 0.102 Uiso 0.147(8) 1 calc R U P C 1
C3_42 C 0.919(3) 0.5411(14) 0.056(3) 0.088(6) Uani 0.147(8) 1 d G U P C 1
H3_42 H 0.945463 0.521037 0.051742 0.105 Uiso 0.147(8) 1 calc R U P C 1
C4_42 C 0.928(3) 0.5522(16) 0.104(2) 0.093(7) Uani 0.147(8) 1 d G U P C 1
H4_42 H 0.960852 0.539761 0.132850 0.111 Uiso 0.147(8) 1 calc R U P C 1
C5_42 C 0.890(4) 0.5815(17) 0.110(2) 0.088(6) Uani 0.147(8) 1 d G U P C 1
H5_42 H 0.895917 0.589131 0.143358 0.105 Uiso 0.147(8) 1 calc R U P C 1
C6_42 C 0.842(3) 0.5997(13) 0.068(3) 0.084(5) Uani 0.147(8) 1 d G U P C 1
H6_42 H 0.815592 0.619778 0.072758 0.101 Uiso 0.147(8) 1 calc R U P C 1
C1_142 C 0.8597(6) 0.6321(2) 0.0159(4) 0.091(4) Uani 0.853(8) 1 d G U P C 2
H1_142 H 0.858799 0.656055 0.007170 0.109 Uiso 0.853(8) 1 calc R U P C 2
C2_142 C 0.8968(6) 0.6080(3) -0.0031(4) 0.084(4) Uani 0.853(8) 1 d G U P C 2
H2_142 H 0.921251 0.615565 -0.024782 0.101 Uiso 0.853(8) 1 calc R U P C 2
C3_142 C 0.8982(5) 0.5729(3) 0.0096(4) 0.077(4) Uani 0.853(8) 1 d G U P C 2
H3_142 H 0.923521 0.556483 -0.003347 0.093 Uiso 0.853(8) 1 calc R U P C 2
C4_142 C 0.8624(6) 0.5619(2) 0.0413(4) 0.085(4) Uani 0.853(8) 1 d G U P C 2
H4_142 H 0.863339 0.537891 0.050040 0.102 Uiso 0.853(8) 1 calc R U P C 2
C5_142 C 0.8253(6) 0.5859(3) 0.0603(4) 0.089(4) Uani 0.853(8) 1 d G U P C 2
H5_142 H 0.800887 0.578381 0.081992 0.107 Uiso 0.853(8) 1 calc R U P C 2
C6_142 C 0.8240(6) 0.6210(2) 0.0476(4) 0.085(4) Uani 0.853(8) 1 d G U P C 2
H6_142 H 0.798616 0.637463 0.060558 0.102 Uiso 0.853(8) 1 calc R U P C 2

loop_
_atom_site_aniso_label
_atom_site_aniso_U_11
_atom_site_aniso_U_22
_atom_site_aniso_U_33
_atom_site_aniso_U_23
_atom_site_aniso_U_13
_atom_site_aniso_U_12
W1_1 0.01005(14) 0.01188(15) 0.01307(17) 0.00003(14) 0.00331(12) 0.00022(12)
N2_1 0.009(3) 0.013(3) 0.017(4) -0.001(3) 0.002(3) -0.001(3)
N3_1 0.014(3) 0.012(3) 0.016(4) 0.002(3) 0.001(3) 0.002(3)
B1_1 0.019(5) 0.011(4) 0.026(6) 0.000(4) 0.007(4) -0.007(4)
Br2_1 0.0161(4) 0.0235(4) 0.0211(5) 0.0002(4) 0.0056(3) 0.0010(3)
B2_1 0.018(5) 0.019(5) 0.019(6) 0.001(4) 0.005(4) 0.000(4)
Br3_1 0.0263(4) 0.0264(4) 0.0226(5) 0.0023(4) 0.0079(4) 0.0096(4)
Br4_1 0.0265(4) 0.0244(4) 0.0203(5) 0.0003(4) 0.0023(4) -0.0084(4)
Br1_1 0.0176(4) 0.0192(4) 0.0139(4) 0.0000(3) 0.0029(3) 0.0015(3)
P5_2 0.0188(11) 0.0210(11) 0.0161(12) -0.0021(10) 0.0054(9) -0.0007(9)
C2_2 0.029(5) 0.022(5) 0.029(5) -0.002(4) 0.014(4) -0.009(4)
C3_2 0.023(4) 0.025(5) 0.018(5) -0.004(4) 0.007(4) -0.006(4)
C4_2 0.025(5) 0.037(5) 0.022(5) -0.009(4) 0.006(4) 0.007(4)
P1_3 0.0115(10) 0.0139(10) 0.0224(13) -0.0025(9) 0.0045(9) -0.0025(8)
C2_3 0.009(4) 0.025(5) 0.025(5) -0.001(4) 0.005(3) -0.001(3)
C3_3 0.012(4) 0.016(4) 0.028(5) -0.001(4) 0.008(4) 0.001(3)
P2_3 0.0131(10) 0.0131(10) 0.0172(12) 0.0001(9) 0.0036(9) 0.0013(8)
P3_4 0.0125(10) 0.0125(10) 0.0172(12) 0.0014(9) 0.0042(9) 0.0014(8)
C2_4 0.015(4) 0.013(4) 0.024(5) 0.005(4) 0.003(4) 0.004(3)
C3_4 0.009(4) 0.018(4) 0.029(5) 0.010(4) 0.002(4) 0.003(3)
P4_4 0.0101(9) 0.0141(10) 0.0166(12) 0.0017(9) 0.0039(8) 0.0009(8)
C1_5 0.022(4) 0.009(4) 0.023(5) -0.004(3) 0.006(4) -0.004(3)
C2_5 0.013(4) 0.020(4) 0.026(5) -0.002(4) 0.006(4) -0.004(3)
C3_5 0.017(4) 0.028(5) 0.039(6) -0.004(4) 0.011(4) -0.004(4)
C4_5 0.034(5) 0.029(5) 0.025(5) 0.001(4) 0.018(4) -0.009(4)
C5_5 0.029(5) 0.023(4) 0.018(5) 0.002(4) 0.005(4) -0.001(4)
C6_5 0.019(4) 0.015(4) 0.027(5) -0.001(4) 0.012(4) 0.001(3)
C1_6 0.015(4) 0.025(5) 0.018(5) -0.002(4) 0.003(4) -0.004(3)
C2_6 0.025(5) 0.024(5) 0.034(6) -0.004(4) 0.001(4) 0.005(4)
C3_6 0.032(5) 0.036(6) 0.038(6) -0.022(5) -0.005(5) -0.009(4)
C4_6 0.029(5) 0.022(5) 0.054(8) -0.016(5) 0.009(5) -0.007(4)
C5_6 0.028(5) 0.025(5) 0.039(6) -0.006(4) 0.015(5) 0.000(4)
C6_6 0.017(4) 0.021(4) 0.037(6) -0.003(4) 0.012(4) -0.005(3)
C1_7 0.014(4) 0.014(4) 0.022(5) 0.001(4) 0.002(4) 0.000(3)
C2_7 0.017(4) 0.014(4) 0.028(5) 0.001(4) 0.006(4) -0.002(3)
C3_7 0.019(4) 0.025(5) 0.015(5) 0.001(4) 0.001(4) 0.000(4)
C4_7 0.028(5) 0.018(4) 0.029(5) -0.010(4) 0.008(4) -0.003(4)
C5_7 0.025(5) 0.019(4) 0.028(5) -0.007(4) 0.006(4) 0.006(4)
C6_7 0.022(4) 0.024(5) 0.028(5) -0.002(4) 0.003(4) 0.004(4)
C1_8 0.015(4) 0.012(4) 0.022(5) -0.002(3) 0.006(4) 0.006(3)
C2_8 0.017(4) 0.017(4) 0.025(5) 0.002(4) 0.002(4) 0.006(3)
C3_8 0.028(5) 0.017(4) 0.032(6) 0.002(4) 0.013(4) 0.002(4)
C4_8 0.038(5) 0.026(5) 0.031(6) 0.012(4) 0.017(5) 0.006(4)
C5_8 0.028(5) 0.031(5) 0.028(6) 0.007(4) 0.003(4) 0.005(4)
C6_8 0.018(4) 0.019(4) 0.032(6) 0.000(4) 0.003(4) 0.002(3)
C1_9 0.009(4) 0.019(4) 0.018(5) -0.006(3) 0.005(3) 0.001(3)
C2_9 0.018(4) 0.011(4) 0.026(5) 0.000(4) 0.011(4) 0.001(3)
C3_9 0.025(4) 0.017(4) 0.024(5) 0.000(4) 0.010(4) 0.007(3)
C4_9 0.030(5) 0.018(4) 0.033(6) 0.006(4) 0.018(4) 0.000(4)
C5_9 0.025(5) 0.018(4) 0.025(5) -0.005(4) 0.007(4) -0.002(4)
C6_9 0.021(4) 0.022(5) 0.022(5) -0.005(4) 0.007(4) -0.002(4)
C1_10 0.025(4) 0.007(4) 0.023(5) 0.002(3) 0.010(4) 0.001(3)
C2_10 0.020(4) 0.016(4) 0.019(5) 0.003(4) 0.007(4) 0.000(3)
C3_10 0.024(5) 0.020(4) 0.024(5) -0.004(4) 0.003(4) -0.003(4)
C4_10 0.040(6) 0.022(5) 0.025(5) -0.003(4) 0.008(4) 0.008(4)
C5_10 0.033(5) 0.025(5) 0.027(6) 0.006(4) 0.015(4) 0.014(4)
C6_10 0.022(4) 0.013(4) 0.026(5) 0.001(4) 0.007(4) 0.002(3)
C1_11 0.007(4) 0.022(4) 0.018(5) 0.000(4) 0.003(3) 0.003(3)
C2_11 0.014(4) 0.019(4) 0.017(5) 0.000(4) 0.003(3) 0.002(3)
C3_11 0.020(4) 0.015(4) 0.024(5) -0.002(4) 0.012(4) 0.000(3)
C4_11 0.016(4) 0.020(4) 0.026(5) -0.010(4) 0.005(4) -0.004(3)
C5_11 0.012(4) 0.027(5) 0.024(5) -0.005(4) 0.005(4) -0.002(3)
C6_11 0.012(4) 0.019(4) 0.023(5) 0.001(4) 0.004(4) -0.001(3)
C1_12 0.018(4) 0.009(4) 0.023(5) -0.006(3) 0.007(4) -0.007(3)
C2_12 0.012(4) 0.014(4) 0.018(5) -0.004(3) 0.000(3) 0.001(3)
C3_12 0.017(4) 0.017(4) 0.026(5) -0.004(4) 0.010(4) -0.002(3)
C4_12 0.027(5) 0.018(4) 0.019(5) -0.004(4) 0.011(4) -0.006(4)
C5_12 0.021(4) 0.019(4) 0.020(5) 0.000(4) 0.007(4) -0.002(3)
C6_12 0.009(4) 0.014(4) 0.023(5) -0.003(4) 0.004(3) 0.000(3)
Br1_13 0.0162(4) 0.0187(4) 0.0160(4) 0.0009(3) 0.0040(3) 0.0000(3)
W1_13 0.00976(14) 0.01164(14) 0.01466(17) 0.00057(14) 0.00387(12) -0.00021(12)
N1_13 0.014(3) 0.011(3) 0.016(4) 0.005(3) 0.008(3) 0.004(3)
N2_13 0.016(3) 0.011(3) 0.020(4) -0.001(3) 0.004(3) -0.001(3)
B1_13 0.016(5) 0.011(4) 0.029(6) -0.001(4) 0.003(4) -0.002(4)
Br2_13 0.0161(4) 0.0257(4) 0.0193(5) -0.0008(4) 0.0050(3) -0.0013(3)
B2_13 0.015(4) 0.017(5) 0.025(6) -0.001(4) 0.007(4) 0.002(4)
Br3_13 0.0396(5) 0.0307(5) 0.0233(5) -0.0024(4) 0.0049(4) -0.0196(4)
Br4_13 0.0206(4) 0.0421(5) 0.0263(5) -0.0004(4) 0.0060(4) 0.0109(4)
P5_14 0.0178(11) 0.0164(11) 0.0177(12) -0.0011(9) 0.0050(9) 0.0007(8)
C2_14 0.028(5) 0.028(5) 0.019(5) 0.000(4) 0.007(4) 0.008(4)
C3_14 0.018(4) 0.026(5) 0.015(5) 0.003(4) -0.001(4) -0.002(3)
C4_14 0.016(4) 0.028(5) 0.017(5) 0.000(4) 0.001(4) -0.006(3)
P1_15 0.0133(10) 0.0146(10) 0.0197(12) 0.0025(9) 0.0056(9) 0.0023(8)
C2_15 0.007(4) 0.015(4) 0.024(5) -0.001(4) 0.001(3) -0.001(3)
C3_15 0.010(4) 0.019(4) 0.014(4) -0.003(3) -0.004(3) -0.001(3)
P2_15 0.0109(10) 0.0145(10) 0.0210(12) -0.0006(9) 0.0052(9) -0.0014(8)
P3_16 0.0113(9) 0.0129(10) 0.0193(12) 0.0006(9) 0.0051(8) -0.0005(8)
C2_16 0.012(4) 0.015(4) 0.024(5) 0.000(4) 0.004(3) 0.001(3)
C3_16 0.014(4) 0.016(4) 0.025(5) -0.003(4) 0.007(4) 0.002(3)
P4_16 0.0118(10) 0.0126(10) 0.0185(12) -0.0004(9) 0.0053(9) 0.0002(8)
C1_17 0.017(4) 0.017(4) 0.020(5) 0.006(3) 0.005(4) 0.003(3)
C2_17 0.014(4) 0.030(5) 0.031(5) 0.000(4) 0.007(4) 0.004(4)
C3_17 0.022(5) 0.035(5) 0.029(5) -0.001(4) 0.007(4) 0.005(4)
C4_17 0.032(5) 0.028(5) 0.029(5) -0.012(4) 0.016(4) -0.003(4)
C5_17 0.021(4) 0.024(5) 0.024(5) 0.005(4) 0.004(4) -0.005(4)
C6_17 0.013(4) 0.014(4) 0.026(5) 0.001(4) 0.007(4) 0.001(3)
C1_18 0.020(4) 0.018(4) 0.027(5) -0.001(4) 0.010(4) 0.007(3)
C2_18 0.020(4) 0.026(5) 0.026(5) 0.006(4) 0.008(4) 0.006(4)
C3_18 0.022(5) 0.042(6) 0.021(5) 0.006(4) 0.007(4) 0.008(4)
C4_18 0.026(5) 0.023(5) 0.029(6) 0.014(4) 0.008(4) 0.008(4)
C5_18 0.039(5) 0.018(4) 0.045(7) 0.003(4) 0.028(5) -0.002(4)
C6_18 0.024(4) 0.019(4) 0.023(5) 0.001(4) 0.010(4) 0.004(4)
C1_19 0.020(4) 0.016(4) 0.022(5) -0.001(4) 0.008(4) -0.003(3)
C2_19 0.020(4) 0.021(4) 0.022(5) 0.001(4) 0.012(4) 0.002(3)
C3_19 0.023(4) 0.027(5) 0.022(5) 0.001(4) 0.007(4) -0.001(4)
C4_19 0.024(5) 0.038(5) 0.021(5) 0.005(4) 0.004(4) -0.001(4)
C5_19 0.023(5) 0.054(6) 0.031(6) 0.009(5) 0.015(4) -0.007(4)
C6_19 0.018(4) 0.039(5) 0.020(5) 0.002(4) 0.005(4) -0.004(4)
C1_20 0.010(4) 0.021(4) 0.023(5) -0.004(4) 0.010(3) -0.004(3)
C2_20 0.015(4) 0.020(4) 0.027(5) 0.000(4) 0.007(4) -0.005(3)
C3_20 0.029(5) 0.018(4) 0.030(6) -0.003(4) 0.012(4) -0.007(4)
C4_20 0.050(6) 0.032(6) 0.033(6) -0.014(5) 0.023(5) -0.021(5)
C5_20 0.037(5) 0.038(6) 0.014(5) 0.004(4) -0.001(4) -0.012(4)
C6_20 0.025(4) 0.023(4) 0.018(5) 0.002(4) 0.002(4) -0.006(4)
C1_21 0.010(4) 0.014(4) 0.022(5) 0.001(3) 0.007(3) 0.001(3)
C2_21 0.018(4) 0.019(4) 0.016(5) 0.000(4) 0.006(4) -0.003(3)
C3_21 0.020(4) 0.036(5) 0.022(5) -0.003(4) 0.005(4) -0.005(4)
C4_21 0.028(5) 0.025(5) 0.029(6) -0.010(4) 0.009(4) -0.012(4)
C5_21 0.025(4) 0.013(4) 0.036(6) -0.001(4) 0.013(4) -0.001(3)
C6_21 0.015(4) 0.019(4) 0.020(5) 0.002(4) 0.007(3) 0.003(3)
C1_22 0.019(4) 0.016(4) 0.014(5) -0.001(3) 0.003(4) -0.001(3)
C2_22 0.016(4) 0.017(4) 0.023(5) -0.005(4) 0.005(4) -0.003(3)
C3_22 0.020(4) 0.017(4) 0.021(5) 0.000(4) 0.003(4) 0.003(3)
C4_22 0.034(5) 0.010(4) 0.024(5) 0.003(4) 0.013(4) -0.001(3)
C5_22 0.011(4) 0.026(4) 0.018(5) 0.002(4) 0.003(3) -0.005(3)
C6_22 0.013(4) 0.019(4) 0.026(5) -0.004(4) 0.004(4) -0.005(3)
C1_23 0.010(4) 0.018(4) 0.018(5) -0.001(3) 0.006(3) 0.004(3)
C2_23 0.019(4) 0.019(4) 0.020(5) 0.001(4) 0.006(4) -0.001(3)
C3_23 0.026(5) 0.016(4) 0.032(6) 0.004(4) 0.014(4) 0.002(4)
C4_23 0.027(5) 0.023(5) 0.028(5) 0.011(4) 0.019(4) 0.005(4)
C5_23 0.024(5) 0.021(4) 0.027(5) 0.003(4) 0.009(4) 0.008(4)
C6_23 0.015(4) 0.017(4) 0.021(5) 0.001(4) 0.008(4) 0.005(3)
C1_24 0.015(4) 0.015(4) 0.021(5) 0.003(3) 0.009(3) 0.000(3)
C2_24 0.014(4) 0.022(4) 0.020(5) 0.007(4) 0.004(3) 0.006(3)
C3_24 0.027(5) 0.018(4) 0.027(5) 0.005(4) 0.015(4) 0.005(4)
C4_24 0.035(5) 0.018(4) 0.020(5) -0.002(4) 0.011(4) 0.005(4)
C5_24 0.024(4) 0.018(4) 0.019(5) 0.004(4) 0.002(4) -0.004(3)
C6_24 0.016(4) 0.012(4) 0.022(5) 0.001(3) 0.005(4) 0.001(3)
Br1_25 0.0175(4) 0.0225(4) 0.0141(5) -0.0004(3) 0.0028(3) -0.0007(3)
W1_25 0.01080(15) 0.01222(15) 0.01369(18) -0.00142(14) 0.00195(13) 0.00065(12)
N1_25 0.003(3) 0.012(3) 0.021(4) 0.003(3) 0.000(3) 0.001(2)
N2_25 0.011(3) 0.019(4) 0.017(4) 0.001(3) 0.000(3) 0.002(3)
B1_25 0.019(5) 0.017(5) 0.025(6) -0.001(4) 0.004(4) 0.002(4)
Br2_25 0.0175(4) 0.0288(5) 0.0214(5) -0.0009(4) 0.0033(3) 0.0005(3)
B2_25 0.018(5) 0.021(5) 0.028(6) -0.004(4) 0.009(4) 0.001(4)
Br3_25 0.0406(5) 0.0322(5) 0.0247(5) -0.0068(4) 0.0116(4) -0.0154(4)
Br4_25 0.0342(5) 0.0481(6) 0.0209(5) -0.0015(4) 0.0010(4) 0.0231(4)
P5_26 0.0225(12) 0.0205(11) 0.0191(14) 0.0002(9) 0.0051(10) -0.0013(9)
C2_26 0.030(5) 0.031(5) 0.027(6) 0.003(4) 0.006(4) 0.005(4)
C3_26 0.022(4) 0.030(5) 0.020(5) -0.004(4) 0.006(4) 0.004(4)
C4_26 0.053(6) 0.030(5) 0.027(6) 0.010(4) 0.006(5) -0.012(5)
P1_27 0.0109(9) 0.0161(11) 0.0182(12) 0.0003(9) 0.0024(9) 0.0023(8)
C2_27 0.012(4) 0.022(4) 0.020(5) -0.006(4) 0.003(3) 0.002(3)
C3_27 0.009(4) 0.018(4) 0.021(5) -0.007(4) 0.000(3) -0.006(3)
P2_27 0.0114(10) 0.0147(10) 0.0164(12) -0.0009(9) 0.0019(9) 0.0000(8)
P3_28 0.0133(10) 0.0148(10) 0.0221(13) -0.0003(9) 0.0012(9) -0.0002(8)
C2_28 0.020(5) 0.027(5) 0.037(6) 0.001(4) 0.004(4) 0.000(4)
C3_28 0.014(4) 0.021(4) 0.027(5) -0.009(4) 0.001(4) 0.000(3)
P4_28 0.0122(10) 0.0138(10) 0.0186(12) -0.0026(9) 0.0029(9) 0.0002(8)
C1_29 0.015(4) 0.014(4) 0.019(5) 0.005(3) 0.002(3) 0.006(3)
C2_29 0.021(4) 0.012(4) 0.023(5) 0.002(4) 0.003(4) 0.003(3)
C3_29 0.019(4) 0.022(4) 0.032(5) 0.004(4) 0.011(4) 0.001(4)
C4_29 0.030(5) 0.027(5) 0.024(5) -0.001(4) 0.011(4) 0.008(4)
C5_29 0.028(5) 0.025(5) 0.024(5) -0.007(4) -0.001(4) 0.004(4)
C6_29 0.019(4) 0.020(4) 0.027(5) -0.004(4) 0.007(4) 0.003(4)
C1_30 0.007(4) 0.024(5) 0.024(5) 0.004(4) 0.002(3) 0.002(3)
C2_30 0.013(4) 0.028(5) 0.034(6) 0.004(4) 0.001(4) -0.002(4)
C3_30 0.018(4) 0.048(6) 0.032(6) 0.022(5) 0.004(4) 0.007(4)
C4_30 0.018(5) 0.035(6) 0.051(7) 0.023(5) 0.005(4) 0.008(4)
C5_30 0.031(5) 0.022(5) 0.054(7) 0.010(5) 0.019(5) 0.010(4)
C6_30 0.021(5) 0.029(5) 0.039(6) 0.006(4) 0.014(4) 0.008(4)
C1_31 0.015(4) 0.022(4) 0.020(5) -0.001(4) 0.007(4) -0.001(3)
C2_31 0.019(4) 0.018(4) 0.031(6) -0.008(4) 0.010(4) -0.001(3)
C3_31 0.017(4) 0.020(4) 0.017(5) 0.001(4) 0.001(3) 0.004(3)
C4_31 0.025(5) 0.025(5) 0.020(5) 0.007(4) 0.007(4) 0.003(4)
C5_31 0.028(5) 0.034(5) 0.023(5) 0.005(4) 0.002(4) -0.014(4)
C6_31 0.016(4) 0.037(5) 0.023(5) 0.003(4) -0.002(4) -0.004(4)
C1_32 0.014(4) 0.012(4) 0.020(5) -0.002(3) 0.001(3) -0.003(3)
C2_32 0.017(4) 0.017(4) 0.024(5) 0.002(4) 0.002(4) -0.001(3)
C3_32 0.027(5) 0.017(4) 0.033(6) 0.002(4) 0.010(4) 0.007(4)
C4_32 0.030(5) 0.021(5) 0.030(6) -0.007(4) 0.010(4) 0.000(4)
C5_32 0.023(4) 0.027(5) 0.018(5) -0.006(4) 0.003(4) -0.002(4)
C6_32 0.015(4) 0.026(5) 0.026(5) -0.002(4) 0.003(4) 0.003(4)
C1_33 0.014(4) 0.015(4) 0.027(5) -0.002(4) 0.007(4) 0.000(3)
C2_33 0.020(4) 0.025(5) 0.022(5) -0.003(4) 0.003(4) -0.003(4)
C3_33 0.023(5) 0.031(5) 0.036(6) -0.006(4) 0.012(4) -0.009(4)
C4_33 0.041(6) 0.025(5) 0.022(5) -0.001(4) 0.016(4) -0.009(4)
C5_33 0.023(4) 0.017(4) 0.021(5) 0.004(4) 0.005(4) -0.001(3)
C6_33 0.015(4) 0.017(4) 0.033(6) -0.006(4) 0.010(4) -0.002(3)
C1_34 0.019(4) 0.014(4) 0.021(5) -0.010(4) 0.003(4) -0.002(3)
C2_34 0.031(5) 0.012(4) 0.023(5) -0.002(4) 0.005(4) -0.004(4)
C3_34 0.051(6) 0.026(5) 0.019(5) -0.005(4) 0.010(5) -0.002(4)
C4_34 0.062(7) 0.020(5) 0.029(6) -0.007(4) 0.018(5) -0.003(4)
C5_34 0.047(6) 0.023(5) 0.036(6) 0.001(5) 0.012(5) 0.009(4)
C6_34 0.028(5) 0.023(4) 0.019(5) -0.002(4) 0.004(4) 0.005(4)
C1_35 0.015(4) 0.012(4) 0.022(5) 0.005(3) 0.003(3) 0.005(3)
C2_35 0.017(4) 0.012(4) 0.028(5) 0.001(4) 0.011(4) 0.000(3)
C3_35 0.020(4) 0.016(4) 0.019(5) 0.001(4) 0.001(4) 0.001(3)
C4_35 0.027(5) 0.024(5) 0.020(5) 0.002(4) 0.015(4) 0.010(4)
C5_35 0.017(4) 0.022(4) 0.027(5) 0.005(4) 0.006(4) 0.006(4)
C6_35 0.016(4) 0.017(4) 0.021(5) 0.003(3) 0.008(4) 0.003(3)
C1_36 0.011(4) 0.015(4) 0.022(5) 0.000(4) 0.000(3) 0.001(3)
C2_36 0.022(4) 0.022(5) 0.023(5) -0.003(4) 0.009(4) -0.004(4)
C3_36 0.029(5) 0.017(4) 0.041(6) 0.004(4) 0.015(4) 0.011(4)
C4_36 0.020(4) 0.027(5) 0.032(6) 0.003(4) 0.008(4) 0.002(4)
C5_36 0.017(4) 0.030(5) 0.023(5) 0.008(4) 0.001(4) 0.004(4)
C6_36 0.018(4) 0.021(4) 0.023(5) -0.004(4) 0.000(4) 0.007(4)
C1_37 0.053(8) 0.026(8) 0.026(8) -0.006(8) 0.010(7) 0.004(8)
C2_37 0.055(8) 0.033(7) 0.026(7) -0.007(7) 0.003(7) 0.000(7)
C3_37 0.051(7) 0.031(7) 0.025(6) -0.002(7) 0.007(6) -0.002(7)
C4_37 0.051(7) 0.030(7) 0.032(7) 0.003(7) 0.014(7) -0.007(7)
C5_37 0.053(7) 0.033(7) 0.034(7) 0.002(7) 0.018(7) -0.008(7)
C6_37 0.054(8) 0.029(9) 0.030(8) -0.006(8) 0.014(7) -0.004(8)
C1_137 0.051(7) 0.035(6) 0.025(5) -0.005(5) 0.005(6) -0.005(5)
C2_137 0.050(7) 0.024(6) 0.020(5) -0.001(5) 0.005(5) -0.003(6)
C3_137 0.052(6) 0.022(6) 0.028(6) -0.003(5) 0.010(5) -0.002(5)
C4_137 0.050(6) 0.027(5) 0.030(5) -0.003(5) 0.020(5) 0.000(5)
C5_137 0.054(6) 0.034(6) 0.038(6) 0.001(5) 0.018(5) -0.001(6)
C6_137 0.056(6) 0.036(7) 0.030(6) -0.001(6) 0.006(5) -0.004(6)
C1_38 0.043(5) 0.034(4) 0.029(5) -0.002(4) 0.013(4) 0.005(4)
C2_38 0.032(4) 0.057(5) 0.035(5) 0.012(4) 0.009(4) 0.007(4)
C3_38 0.054(5) 0.060(5) 0.033(5) 0.010(4) 0.011(4) -0.024(5)
C4_38 0.079(6) 0.042(5) 0.045(6) 0.005(4) 0.028(5) -0.003(5)
C5_38 0.051(5) 0.056(5) 0.027(5) 0.007(4) 0.021(4) 0.014(4)
C6_38 0.034(4) 0.044(5) 0.032(5) -0.003(4) 0.015(4) 0.001(4)
C1_39 0.048(7) 0.064(7) 0.069(8) 0.024(6) 0.027(6) 0.017(7)
C2_39 0.054(7) 0.056(7) 0.072(9) 0.019(7) 0.029(7) 0.024(6)
C3_39 0.053(7) 0.055(7) 0.077(8) 0.026(6) 0.043(6) 0.013(6)
C4_39 0.046(7) 0.048(8) 0.082(8) 0.027(7) 0.034(7) 0.018(6)
C5_39 0.041(7) 0.052(8) 0.085(9) 0.028(8) 0.031(7) 0.011(6)
C6_39 0.053(8) 0.062(8) 0.086(9) 0.024(7) 0.018(8) 0.018(7)
C1_139 0.048(8) 0.063(8) 0.072(9) 0.020(7) 0.030(8) 0.020(7)
C2_139 0.048(8) 0.057(8) 0.068(9) 0.019(8) 0.036(7) 0.020(7)
C3_139 0.053(8) 0.059(8) 0.080(9) 0.024(8) 0.030(8) 0.016(7)
C4_139 0.047(8) 0.055(8) 0.080(9) 0.026(7) 0.034(8) 0.019(7)
C5_139 0.046(8) 0.054(8) 0.082(9) 0.031(8) 0.037(7) 0.011(7)
C6_139 0.045(7) 0.057(7) 0.077(9) 0.027(7) 0.032(7) 0.013(6)
C1_40 0.068(8) 0.041(6) 0.047(7) 0.015(5) 0.022(6) 0.019(6)
C2_40 0.038(6) 0.050(7) 0.042(7) 0.005(5) 0.012(5) -0.008(5)
C3_40 0.030(5) 0.040(6) 0.043(7) 0.008(5) 0.006(5) 0.003(4)
C4_40 0.025(5) 0.029(5) 0.054(7) 0.012(5) 0.009(5) 0.000(4)
C5_40 0.032(5) 0.045(6) 0.040(6) 0.004(5) 0.010(5) -0.007(5)
C6_40 0.045(6) 0.044(6) 0.061(8) 0.017(6) 0.009(6) 0.003(5)
C1_41 0.042(6) 0.037(5) 0.024(6) 0.003(4) 0.012(5) 0.003(4)
C2_41 0.036(6) 0.065(8) 0.027(6) 0.001(5) 0.003(5) -0.003(5)
C3_41 0.052(7) 0.058(7) 0.034(7) 0.005(5) 0.007(5) 0.026(6)
C4_41 0.049(7) 0.038(6) 0.045(7) -0.003(5) 0.014(5) 0.010(5)
C5_41 0.042(6) 0.039(6) 0.026(6) 0.005(4) 0.009(4) 0.003(5)
C6_41 0.046(6) 0.036(5) 0.031(6) 0.002(5) 0.019(5) 0.009(5)
C1_42 0.069(7) 0.067(7) 0.102(9) -0.013(7) 0.040(7) -0.021(7)
C2_42 0.070(10) 0.081(10) 0.106(11) -0.016(9) 0.035(9) -0.029(9)
C3_42 0.073(10) 0.084(10) 0.109(11) -0.020(10) 0.037(9) -0.027(9)
C4_42 0.081(11) 0.082(11) 0.116(12) -0.022(11) 0.037(11) -0.029(10)
C5_42 0.075(10) 0.072(10) 0.121(11) -0.019(10) 0.043(9) -0.030(9)
C6_42 0.075(9) 0.069(9) 0.116(10) -0.016(9) 0.044(8) -0.028(8)
C1_142 0.089(8) 0.071(8) 0.102(9) 0.009(7) 0.023(7) -0.009(7)
C2_142 0.085(8) 0.081(8) 0.086(9) 0.009(7) 0.031(7) -0.020(7)
C3_142 0.057(7) 0.080(7) 0.098(8) -0.020(7) 0.034(6) -0.023(6)
C4_142 0.074(7) 0.078(7) 0.109(9) -0.019(7) 0.042(6) -0.035(6)
C5_142 0.079(7) 0.059(7) 0.132(9) -0.012(7) 0.043(7) -0.027(6)
C6_142 0.077(7) 0.063(7) 0.118(9) -0.022(7) 0.040(7) -0.012(6)

loop_
_atom_type_symbol
_atom_type_description
_atom_type_scat_dispersion_real
_atom_type_scat_dispersion_imag
_atom_type_scat_source
C C 0.0033 0.0016 'International Tables Vol C Tables 4.2.6.8 and 6.1.1.4'
H H 0.0000 0.0000 'International Tables Vol C Tables 4.2.6.8 and 6.1.1.4'
B B 0.0013 0.0007 'International Tables Vol C Tables 4.2.6.8 and 6.1.1.4'
N N 0.0061 0.0033 'International Tables Vol C Tables 4.2.6.8 and 6.1.1.4'
P P 0.1023 0.0942 'International Tables Vol C Tables 4.2.6.8 and 6.1.1.4'
Br Br -0.2901 2.4595 'International Tables Vol C Tables 4.2.6.8 and 6.1.1.4'
W W -0.8490 6.8722 'International Tables Vol C Tables 4.2.6.8 and 6.1.1.4'

loop_
_exptl_crystal_face_index_h
_exptl_crystal_face_index_k
_exptl_crystal_face_index_l
_exptl_crystal_face_perp_dist
1.00 -1.00 -1.00 0.0690
-1.00 1.00 1.00 0.1360
0.00 -1.00 0.00 0.1640
0.00 1.00 0.00 0.1450
-1.00 1.00 0.00 0.1340
-1.00 0.00 0.00 0.1560
1.00 0.00 0.00 0.0550
-1.00 -1.00 0.00 0.1770
1.00 1.00 0.00 0.0760
0.00 0.00 -1.00 0.0300
0.00 0.00 1.00 0.0090
1.00 1.00 -2.00 0.0610
0.00 -1.00 -1.00 0.0970
1.00 -1.00 -2.00 0.0510

loop_
_geom_angle_atom_site_label_1
_geom_angle_atom_site_label_2
_geom_angle_atom_site_label_3
_geom_angle
_geom_angle_site_symmetry_1
_geom_angle_site_symmetry_3
_geom_angle_publ_flag
N2_1 W1_1 P1_3 89.3(2) . . ?
N2_1 W1_1 P4_4 93.3(2) . . ?
P1_3 W1_1 P4_4 177.32(7) . . ?
N2_1 W1_1 P2_3 91.0(2) . . ?
P1_3 W1_1 P2_3 81.35(7) . . ?
P4_4 W1_1 P2_3 98.95(7) . . ?
N2_1 W1_1 P3_4 96.9(2) . . ?
P1_3 W1_1 P3_4 100.10(7) . . ?
P4_4 W1_1 P3_4 79.23(7) . . ?
P2_3 W1_1 P3_4 171.92(7) . . ?
N2_1 W1_1 Br1_1 175.8(2) . . ?
P1_3 W1_1 Br1_1 86.50(6) . . ?
P4_4 W1_1 Br1_1 90.85(5) . . ?
P2_3 W1_1 Br1_1 88.02(5) . . ?
P3_4 W1_1 Br1_1 84.14(5) . . ?
N3_1 N2_1 W1_1 174.9(6) . . ?
N2_1 N3_1 B1_1 135.4(7) . . ?
N3_1 B1_1 B2_1 124.9(8) . . ?
N3_1 B1_1 Br2_1 121.9(7) . . ?
B2_1 B1_1 Br2_1 112.8(6) . . ?
B1_1 B2_1 Br3_1 109.6(6) . . ?
B1_1 B2_1 Br4_1 104.0(6) . . ?
Br3_1 B2_1 Br4_1 111.4(4) . . ?
B1_1 B2_1 P5_2 124.4(6) . . ?
Br3_1 B2_1 P5_2 103.2(4) . . ?
Br4_1 B2_1 P5_2 104.1(4) . . ?
C3_2 P5_2 C2_2 105.8(4) . . ?
C3_2 P5_2 C4_2 102.0(4) . . ?
C2_2 P5_2 C4_2 106.8(4) . . ?
C3_2 P5_2 B2_1 113.5(4) . . ?
C2_2 P5_2 B2_1 111.5(4) . . ?
C4_2 P5_2 B2_1 116.3(4) . . ?
P5_2 C2_2 H2A_2 109.5 . . ?
P5_2 C2_2 H2B_2 109.5 . . ?
H2A_2 C2_2 H2B_2 109.5 . . ?
P5_2 C2_2 H2C_2 109.5 . . ?
H2A_2 C2_2 H2C_2 109.5 . . ?
H2B_2 C2_2 H2C_2 109.5 . . ?
P5_2 C3_2 H3A_2 109.5 . . ?
P5_2 C3_2 H3B_2 109.5 . . ?
H3A_2 C3_2 H3B_2 109.5 . . ?
P5_2 C3_2 H3C_2 109.5 . . ?
H3A_2 C3_2 H3C_2 109.5 . . ?
H3B_2 C3_2 H3C_2 109.5 . . ?
P5_2 C4_2 H4A_2 109.5 . . ?
P5_2 C4_2 H4B_2 109.5 . . ?
H4A_2 C4_2 H4B_2 109.5 . . ?
P5_2 C4_2 H4C_2 109.5 . . ?
H4A_2 C4_2 H4C_2 109.5 . . ?
H4B_2 C4_2 H4C_2 109.5 . . ?
C2_3 P1_3 C1_6 104.2(4) . . ?
C2_3 P1_3 C1_5 104.4(4) . . ?
C1_6 P1_3 C1_5 100.0(4) . . ?
C2_3 P1_3 W1_1 106.2(3) . . ?
C1_6 P1_3 W1_1 122.5(3) . . ?
C1_5 P1_3 W1_1 117.7(2) . . ?
C3_3 C2_3 P1_3 113.8(5) . . ?
C3_3 C2_3 H2A_3 108.8 . . ?
P1_3 C2_3 H2A_3 108.8 . . ?
C3_3 C2_3 H2B_3 108.8 . . ?
P1_3 C2_3 H2B_3 108.8 . . ?
H2A_3 C2_3 H2B_3 107.7 . . ?
C2_3 C3_3 P2_3 110.3(5) . . ?
C2_3 C3_3 H3A_3 109.6 . . ?
P2_3 C3_3 H3A_3 109.6 . . ?
C2_3 C3_3 H3B_3 109.6 . . ?
P2_3 C3_3 H3B_3 109.6 . . ?
H3A_3 C3_3 H3B_3 108.1 . . ?
C1_7 P2_3 C3_3 97.2(4) . . ?
C1_7 P2_3 C1_8 98.9(4) . . ?
C3_3 P2_3 C1_8 110.0(4) . . ?
C1_7 P2_3 W1_1 125.8(3) . . ?
C3_3 P2_3 W1_1 109.1(2) . . ?
C1_8 P2_3 W1_1 114.2(2) . . ?
C2_4 P3_4 C1_9 106.2(4) . . ?
C2_4 P3_4 C1_10 97.0(4) . . ?
C1_9 P3_4 C1_10 102.0(3) . . ?
C2_4 P3_4 W1_1 108.9(3) . . ?
C1_9 P3_4 W1_1 112.0(2) . . ?
C1_10 P3_4 W1_1 128.2(3) . . ?
C3_4 C2_4 P3_4 109.0(5) . . ?
C3_4 C2_4 H2A_4 109.9 . . ?
P3_4 C2_4 H2A_4 109.9 . . ?
C3_4 C2_4 H2B_4 109.9 . . ?
P3_4 C2_4 H2B_4 109.9 . . ?
H2A_4 C2_4 H2B_4 108.3 . . ?
C2_4 C3_4 P4_4 112.8(6) . . ?
C2_4 C3_4 H3A_4 109.0 . . ?
P4_4 C3_4 H3A_4 109.0 . . ?
C2_4 C3_4 H3B_4 109.0 . . ?
P4_4 C3_4 H3B_4 109.0 . . ?
H3A_4 C3_4 H3B_4 107.8 . . ?
C3_4 P4_4 C1_11 101.8(4) . . ?
C3_4 P4_4 C1_12 103.6(4) . . ?
C1_11 P4_4 C1_12 101.8(4) . . ?
C3_4 P4_4 W1_1 102.2(3) . . ?
C1_11 P4_4 W1_1 120.6(3) . . ?
C1_12 P4_4 W1_1 123.5(2) . . ?
C6_5 C1_5 C2_5 116.2(8) . . ?
C6_5 C1_5 P1_3 116.5(6) . . ?
C2_5 C1_5 P1_3 127.2(6) . . ?
C1_5 C2_5 C3_5 125.0(7) . . ?
C1_5 C2_5 H2_5 117.5 . . ?
C3_5 C2_5 H2_5 117.5 . . ?
C4_5 C3_5 C2_5 118.4(8) . . ?
C4_5 C3_5 H3_5 120.8 . . ?
C2_5 C3_5 H3_5 120.8 . . ?
C3_5 C4_5 C5_5 117.5(8) . . ?
C3_5 C4_5 H4_5 121.2 . . ?
C5_5 C4_5 H4_5 121.2 . . ?
C4_5 C5_5 C6_5 123.9(8) . . ?
C4_5 C5_5 H5_5 118.0 . . ?
C6_5 C5_5 H5_5 118.0 . . ?
C1_5 C6_5 C5_5 119.0(7) . . ?
C1_5 C6_5 H6_5 120.5 . . ?
C5_5 C6_5 H6_5 120.5 . . ?
C2_6 C1_6 C6_6 118.1(8) . . ?
C2_6 C1_6 P1_3 121.8(6) . . ?
C6_6 C1_6 P1_3 120.0(6) . . ?
C1_6 C2_6 C3_6 119.5(9) . . ?
C1_6 C2_6 H2_6 120.3 . . ?
C3_6 C2_6 H2_6 120.3 . . ?
C4_6 C3_6 C2_6 120.4(9) . . ?
C4_6 C3_6 H3_6 119.8 . . ?
C2_6 C3_6 H3_6 119.8 . . ?
C5_6 C4_6 C3_6 120.8(9) . . ?
C5_6 C4_6 H4_6 119.6 . . ?
C3_6 C4_6 H4_6 119.6 . . ?
C4_6 C5_6 C6_6 119.3(9) . . ?
C4_6 C5_6 H5_6 120.4 . . ?
C6_6 C5_6 H5_6 120.4 . . ?
C5_6 C6_6 C1_6 122.0(9) . . ?
C5_6 C6_6 H6_6 119.0 . . ?
C1_6 C6_6 H6_6 119.0 . . ?
C2_7 C1_7 C6_7 116.9(8) . . ?
C2_7 C1_7 P2_3 121.1(6) . . ?
C6_7 C1_7 P2_3 122.0(6) . . ?
C1_7 C2_7 C3_7 118.9(8) . . ?
C1_7 C2_7 H2_7 120.5 . . ?
C3_7 C2_7 H2_7 120.5 . . ?
C4_7 C3_7 C2_7 124.0(8) . . ?
C4_7 C3_7 H3_7 118.0 . . ?
C2_7 C3_7 H3_7 118.0 . . ?
C5_7 C4_7 C3_7 117.6(8) . . ?
C5_7 C4_7 H4_7 121.2 . . ?
C3_7 C4_7 H4_7 121.2 . . ?
C4_7 C5_7 C6_7 118.2(8) . . ?
C4_7 C5_7 H5_7 120.9 . . ?
C6_7 C5_7 H5_7 120.9 . . ?
C5_7 C6_7 C1_7 124.5(8) . . ?
C5_7 C6_7 H6_7 117.8 . . ?
C1_7 C6_7 H6_7 117.8 . . ?
C6_8 C1_8 C2_8 115.3(8) . . ?
C6_8 C1_8 P2_3 122.7(6) . . ?
C2_8 C1_8 P2_3 121.7(6) . . ?
C1_8 C2_8 C3_8 125.3(8) . . ?
C1_8 C2_8 H2_8 117.4 . . ?
C3_8 C2_8 H2_8 117.4 . . ?
C4_8 C3_8 C2_8 118.7(8) . . ?
C4_8 C3_8 H3_8 120.7 . . ?
C2_8 C3_8 H3_8 120.7 . . ?
C3_8 C4_8 C5_8 117.7(9) . . ?
C3_8 C4_8 H4_8 121.1 . . ?
C5_8 C4_8 H4_8 121.1 . . ?
C4_8 C5_8 C6_8 122.3(8) . . ?
C4_8 C5_8 H5_8 118.8 . . ?
C6_8 C5_8 H5_8 118.8 . . ?
C1_8 C6_8 C5_8 120.7(8) . . ?
C1_8 C6_8 H6_8 119.7 . . ?
C5_8 C6_8 H6_8 119.7 . . ?
C2_9 C1_9 C6_9 116.5(8) . . ?
C2_9 C1_9 P3_4 120.6(6) . . ?
C6_9 C1_9 P3_4 122.9(6) . . ?
C1_9 C2_9 C3_9 121.7(7) . . ?
C1_9 C2_9 H2_9 119.1 . . ?
C3_9 C2_9 H2_9 119.1 . . ?
C4_9 C3_9 C2_9 120.4(8) . . ?
C4_9 C3_9 H3_9 119.8 . . ?
C2_9 C3_9 H3_9 119.8 . . ?
C5_9 C4_9 C3_9 118.4(8) . . ?
C5_9 C4_9 H4_9 120.8 . . ?
C3_9 C4_9 H4_9 120.8 . . ?
C4_9 C5_9 C6_9 121.2(8) . . ?
C4_9 C5_9 H5_9 119.4 . . ?
C6_9 C5_9 H5_9 119.4 . . ?
C1_9 C6_9 C5_9 121.8(8) . . ?
C1_9 C6_9 H6_9 119.1 . . ?
C5_9 C6_9 H6_9 119.1 . . ?
C2_10 C1_10 C6_10 117.8(8) . . ?
C2_10 C1_10 P3_4 116.6(6) . . ?
C6_10 C1_10 P3_4 125.5(6) . . ?
C1_10 C2_10 C3_10 118.0(8) . . ?
C1_10 C2_10 H2_10 121.0 . . ?
C3_10 C2_10 H2_10 121.0 . . ?
C4_10 C3_10 C2_10 123.7(8) . . ?
C4_10 C3_10 H3_10 118.1 . . ?
C2_10 C3_10 H3_10 118.1 . . ?
C5_10 C4_10 C3_10 118.1(8) . . ?
C5_10 C4_10 H4_10 120.9 . . ?
C3_10 C4_10 H4_10 120.9 . . ?
C4_10 C5_10 C6_10 118.5(8) . . ?
C4_10 C5_10 H5_10 120.8 . . ?
C6_10 C5_10 H5_10 120.8 . . ?
C5_10 C6_10 C1_10 123.9(8) . . ?
C5_10 C6_10 H6_10 118.1 . . ?
C1_10 C6_10 H6_10 118.1 . . ?
C2_11 C1_11 C6_11 120.6(7) . . ?
C2_11 C1_11 P4_4 120.8(6) . . ?
C6_11 C1_11 P4_4 118.5(6) . . ?
C3_11 C2_11 C1_11 119.1(8) . . ?
C3_11 C2_11 H2_11 120.4 . . ?
C1_11 C2_11 H2_11 120.4 . . ?
C2_11 C3_11 C4_11 120.0(8) . . ?
C2_11 C3_11 H3_11 120.0 . . ?
C4_11 C3_11 H3_11 120.0 . . ?
C3_11 C4_11 C5_11 121.6(8) . . ?
C3_11 C4_11 H4_11 119.2 . . ?
C5_11 C4_11 H4_11 119.2 . . ?
C6_11 C5_11 C4_11 119.1(8) . . ?
C6_11 C5_11 H5_11 120.4 . . ?
C4_11 C5_11 H5_11 120.4 . . ?
C5_11 C6_11 C1_11 119.4(8) . . ?
C5_11 C6_11 H6_11 120.3 . . ?
C1_11 C6_11 H6_11 120.3 . . ?
C6_12 C1_12 C2_12 113.9(7) . . ?
C6_12 C1_12 P4_4 118.7(6) . . ?
C2_12 C1_12 P4_4 127.1(6) . . ?
C1_12 C2_12 C3_12 125.5(7) . . ?
C1_12 C2_12 H2_12 117.2 . . ?
C3_12 C2_12 H2_12 117.2 . . ?
C4_12 C3_12 C2_12 118.9(7) . . ?
C4_12 C3_12 H3_12 120.6 . . ?
C2_12 C3_12 H3_12 120.6 . . ?
C3_12 C4_12 C5_12 117.5(8) . . ?
C3_12 C4_12 H4_12 121.2 . . ?
C5_12 C4_12 H4_12 121.2 . . ?
C4_12 C5_12 C6_12 122.9(7) . . ?
C4_12 C5_12 H5_12 118.6 . . ?
C6_12 C5_12 H5_12 118.6 . . ?
C1_12 C6_12 C5_12 121.2(7) . . ?
C1_12 C6_12 H6_12 119.4 . . ?
C5_12 C6_12 H6_12 119.4 . . ?
N1_13 W1_13 P1_15 93.08(19) . . ?
N1_13 W1_13 P4_16 92.15(19) . . ?
P1_15 W1_13 P4_16 174.69(7) . . ?
N1_13 W1_13 P2_15 86.8(2) . . ?
P1_15 W1_13 P2_15 80.59(7) . . ?
P4_16 W1_13 P2_15 100.65(7) . . ?
N1_13 W1_13 P3_16 98.06(19) . . ?
P1_15 W1_13 P3_16 99.04(7) . . ?
P4_16 W1_13 P3_16 79.28(6) . . ?
P2_15 W1_13 P3_16 175.09(7) . . ?
N1_13 W1_13 Br1_13 177.05(19) . . ?
P1_15 W1_13 Br1_13 85.53(5) . . ?
P4_16 W1_13 Br1_13 89.28(5) . . ?
P2_15 W1_13 Br1_13 90.35(5) . . ?
P3_16 W1_13 Br1_13 84.74(5) . . ?
N2_13 N1_13 W1_13 175.5(6) . . ?
N1_13 N2_13 B1_13 137.1(7) . . ?
N2_13 B1_13 B2_13 126.3(7) . . ?
N2_13 B1_13 Br2_13 121.2(6) . . ?
B2_13 B1_13 Br2_13 112.5(6) . . ?
B1_13 B2_13 Br4_13 107.4(6) . . ?
B1_13 B2_13 P5_14 122.8(6) . . ?
Br4_13 B2_13 P5_14 104.3(4) . . ?
B1_13 B2_13 Br3_13 106.2(6) . . ?
Br4_13 B2_13 Br3_13 111.5(4) . . ?
P5_14 B2_13 Br3_13 104.5(4) . . ?
C3_14 P5_14 C4_14 106.3(4) . . ?
C3_14 P5_14 C2_14 101.1(4) . . ?
C4_14 P5_14 C2_14 106.4(4) . . ?
C3_14 P5_14 B2_13 113.2(4) . . ?
C4_14 P5_14 B2_13 111.8(4) . . ?
C2_14 P5_14 B2_13 117.0(4) . . ?
P5_14 C2_14 H2A_14 109.5 . . ?
P5_14 C2_14 H2B_14 109.5 . . ?
H2A_14 C2_14 H2B_14 109.5 . . ?
P5_14 C2_14 H2C_14 109.5 . . ?
H2A_14 C2_14 H2C_14 109.5 . . ?
H2B_14 C2_14 H2C_14 109.5 . . ?
P5_14 C3_14 H3A_14 109.5 . . ?
P5_14 C3_14 H3B_14 109.5 . . ?
H3A_14 C3_14 H3B_14 109.5 . . ?
P5_14 C3_14 H3C_14 109.5 . . ?
H3A_14 C3_14 H3C_14 109.5 . . ?
H3B_14 C3_14 H3C_14 109.5 . . ?
P5_14 C4_14 H4A_14 109.5 . . ?
P5_14 C4_14 H4B_14 109.5 . . ?
H4A_14 C4_14 H4B_14 109.5 . . ?
P5_14 C4_14 H4C_14 109.5 . . ?
H4A_14 C4_14 H4C_14 109.5 . . ?
H4B_14 C4_14 H4C_14 109.5 . . ?
C2_15 P1_15 C1_17 103.0(4) . . ?
C2_15 P1_15 C1_18 105.6(4) . . ?
C1_17 P1_15 C1_18 100.1(4) . . ?
C2_15 P1_15 W1_13 106.0(2) . . ?
C1_17 P1_15 W1_13 119.6(3) . . ?
C1_18 P1_15 W1_13 120.7(3) . . ?
C3_15 C2_15 P1_15 114.6(5) . . ?
C3_15 C2_15 H2A_15 108.6 . . ?
P1_15 C2_15 H2A_15 108.6 . . ?
C3_15 C2_15 H2B_15 108.6 . . ?
P1_15 C2_15 H2B_15 108.6 . . ?
H2A_15 C2_15 H2B_15 107.6 . . ?
C2_15 C3_15 P2_15 109.0(5) . . ?
C2_15 C3_15 H3A_15 109.9 . . ?
P2_15 C3_15 H3A_15 109.9 . . ?
C2_15 C3_15 H3B_15 109.9 . . ?
P2_15 C3_15 H3B_15 109.9 . . ?
H3A_15 C3_15 H3B_15 108.3 . . ?
C1_20 P2_15 C3_15 108.5(3) . . ?
C1_20 P2_15 C1_19 99.3(4) . . ?
C3_15 P2_15 C1_19 97.4(4) . . ?
C1_20 P2_15 W1_13 115.4(3) . . ?
C3_15 P2_15 W1_13 109.7(2) . . ?
C1_19 P2_15 W1_13 124.4(3) . . ?
C1_21 P3_16 C2_16 106.1(3) . . ?
C1_21 P3_16 C1_22 100.1(3) . . ?
C2_16 P3_16 C1_22 95.7(4) . . ?
C1_21 P3_16 W1_13 111.7(3) . . ?
C2_16 P3_16 W1_13 109.4(2) . . ?
C1_22 P3_16 W1_13 130.9(3) . . ?
C3_16 C2_16 P3_16 108.1(5) . . ?
C3_16 C2_16 H2A_16 110.1 . . ?
P3_16 C2_16 H2A_16 110.1 . . ?
C3_16 C2_16 H2B_16 110.1 . . ?
P3_16 C2_16 H2B_16 110.1 . . ?
H2A_16 C2_16 H2B_16 108.4 . . ?
C2_16 C3_16 P4_16 113.2(5) . . ?
C2_16 C3_16 H3A_16 108.9 . . ?
P4_16 C3_16 H3A_16 108.9 . . ?
C2_16 C3_16 H3B_16 108.9 . . ?
P4_16 C3_16 H3B_16 108.9 . . ?
H3A_16 C3_16 H3B_16 107.7 . . ?
C3_16 P4_16 C1_23 103.5(4) . . ?
C3_16 P4_16 C1_24 101.1(4) . . ?
C1_23 P4_16 C1_24 102.7(3) . . ?
C3_16 P4_16 W1_13 104.7(3) . . ?
C1_23 P4_16 W1_13 119.8(2) . . ?
C1_24 P4_16 W1_13 122.1(3) . . ?
C6_17 C1_17 C2_17 117.1(8) . . ?
C6_17 C1_17 P1_15 116.3(6) . . ?
C2_17 C1_17 P1_15 126.3(6) . . ?
C3_17 C2_17 C1_17 124.1(8) . . ?
C3_17 C2_17 H2_17 118.0 . . ?
C1_17 C2_17 H2_17 118.0 . . ?
C4_17 C3_17 C2_17 118.5(8) . . ?
C4_17 C3_17 H3_17 120.7 . . ?
C2_17 C3_17 H3_17 120.7 . . ?
C3_17 C4_17 C5_17 117.7(8) . . ?
C3_17 C4_17 H4_17 121.1 . . ?
C5_17 C4_17 H4_17 121.1 . . ?
C6_17 C5_17 C4_17 123.7(8) . . ?
C6_17 C5_17 H5_17 118.2 . . ?
C4_17 C5_17 H5_17 118.2 . . ?
C1_17 C6_17 C5_17 118.8(7) . . ?
C1_17 C6_17 H6_17 120.6 . . ?
C5_17 C6_17 H6_17 120.6 . . ?
C2_18 C1_18 C6_18 116.7(8) . . ?
C2_18 C1_18 P1_15 121.8(6) . . ?
C6_18 C1_18 P1_15 121.2(7) . . ?
C1_18 C2_18 C3_18 120.6(8) . . ?
C1_18 C2_18 H2_18 119.7 . . ?
C3_18 C2_18 H2_18 119.7 . . ?
C4_18 C3_18 C2_18 122.5(9) . . ?
C4_18 C3_18 H3_18 118.7 . . ?
C2_18 C3_18 H3_18 118.7 . . ?
C5_18 C4_18 C3_18 117.2(8) . . ?
C5_18 C4_18 H4_18 121.4 . . ?
C3_18 C4_18 H4_18 121.4 . . ?
C4_18 C5_18 C6_18 121.2(8) . . ?
C4_18 C5_18 H5_18 119.4 . . ?
C6_18 C5_18 H5_18 119.4 . . ?
C1_18 C6_18 C5_18 121.7(8) . . ?
C1_18 C6_18 H6_18 119.1 . . ?
C5_18 C6_18 H6_18 119.1 . . ?
C2_19 C1_19 C6_19 115.9(8) . . ?
C2_19 C1_19 P2_15 118.3(6) . . ?
C6_19 C1_19 P2_15 125.8(6) . . ?
C1_19 C2_19 C3_19 119.2(7) . . ?
C1_19 C2_19 H2_19 120.4 . . ?
C3_19 C2_19 H2_19 120.4 . . ?
C4_19 C3_19 C2_19 124.2(8) . . ?
C4_19 C3_19 H3_19 117.9 . . ?
C2_19 C3_19 H3_19 117.9 . . ?
C5_19 C4_19 C3_19 117.6(8) . . ?
C5_19 C4_19 H4_19 121.2 . . ?
C3_19 C4_19 H4_19 121.2 . . ?
C4_19 C5_19 C6_19 117.8(8) . . ?
C4_19 C5_19 H5_19 121.1 . . ?
C6_19 C5_19 H5_19 121.1 . . ?
C5_19 C6_19 C1_19 125.4(8) . . ?
C5_19 C6_19 H6_19 117.3 . . ?
C1_19 C6_19 H6_19 117.3 . . ?
C6_20 C1_20 C2_20 117.5(7) . . ?
C6_20 C1_20 P2_15 121.2(6) . . ?
C2_20 C1_20 P2_15 121.1(6) . . ?
C3_20 C2_20 C1_20 122.4(8) . . ?
C3_20 C2_20 H2_20 118.8 . . ?
C1_20 C2_20 H2_20 118.8 . . ?
C4_20 C3_20 C2_20 119.2(8) . . ?
C4_20 C3_20 H3_20 120.4 . . ?
C2_20 C3_20 H3_20 120.4 . . ?
C3_20 C4_20 C5_20 119.1(9) . . ?
C3_20 C4_20 H4_20 120.5 . . ?
C5_20 C4_20 H4_20 120.5 . . ?
C4_20 C5_20 C6_20 122.4(9) . . ?
C4_20 C5_20 H5_20 118.8 . . ?
C6_20 C5_20 H5_20 118.8 . . ?
C1_20 C6_20 C5_20 119.3(8) . . ?
C1_20 C6_20 H6_20 120.3 . . ?
C5_20 C6_20 H6_20 120.3 . . ?
C2_21 C1_21 C6_21 118.7(7) . . ?
C2_21 C1_21 P3_16 119.3(6) . . ?
C6_21 C1_21 P3_16 121.9(6) . . ?
C3_21 C2_21 C1_21 120.1(8) . . ?
C3_21 C2_21 H2_21 120.0 . . ?
C1_21 C2_21 H2_21 120.0 . . ?
C2_21 C3_21 C4_21 119.9(8) . . ?
C2_21 C3_21 H3_21 120.0 . . ?
C4_21 C3_21 H3_21 120.0 . . ?
C5_21 C4_21 C3_21 120.2(8) . . ?
C5_21 C4_21 H4_21 119.9 . . ?
C3_21 C4_21 H4_21 119.9 . . ?
C4_21 C5_21 C6_21 120.3(8) . . ?
C4_21 C5_21 H5_21 119.9 . . ?
C6_21 C5_21 H5_21 119.9 . . ?
C5_21 C6_21 C1_21 120.7(8) . . ?
C5_21 C6_21 H6_21 119.7 . . ?
C1_21 C6_21 H6_21 119.7 . . ?
C2_22 C1_22 C6_22 116.3(8) . . ?
C2_22 C1_22 P3_16 117.8(6) . . ?
C6_22 C1_22 P3_16 125.7(6) . . ?
C1_22 C2_22 C3_22 118.4(7) . . ?
C1_22 C2_22 H2_22 120.8 . . ?
C3_22 C2_22 H2_22 120.8 . . ?
C4_22 C3_22 C2_22 123.8(7) . . ?
C4_22 C3_22 H3_22 118.1 . . ?
C2_22 C3_22 H3_22 118.1 . . ?
C5_22 C4_22 C3_22 117.7(8) . . ?
C5_22 C4_22 H4_22 121.2 . . ?
C3_22 C4_22 H4_22 121.2 . . ?
C4_22 C5_22 C6_22 119.1(7) . . ?
C4_22 C5_22 H5_22 120.5 . . ?
C6_22 C5_22 H5_22 120.5 . . ?
C1_22 C6_22 C5_22 124.7(7) . . ?
C1_22 C6_22 H6_22 117.7 . . ?
C5_22 C6_22 H6_22 117.7 . . ?
C6_23 C1_23 C2_23 115.9(7) . . ?
C6_23 C1_23 P4_16 120.6(6) . . ?
C2_23 C1_23 P4_16 123.5(6) . . ?
C3_23 C2_23 C1_23 122.9(8) . . ?
C3_23 C2_23 H2_23 118.6 . . ?
C1_23 C2_23 H2_23 118.6 . . ?
C4_23 C3_23 C2_23 120.4(8) . . ?
C4_23 C3_23 H3_23 119.8 . . ?
C2_23 C3_23 H3_23 119.8 . . ?
C5_23 C4_23 C3_23 117.9(8) . . ?
C5_23 C4_23 H4_23 121.0 . . ?
C3_23 C4_23 H4_23 121.0 . . ?
C4_23 C5_23 C6_23 121.9(8) . . ?
C4_23 C5_23 H5_23 119.1 . . ?
C6_23 C5_23 H5_23 119.1 . . ?
C1_23 C6_23 C5_23 121.0(7) . . ?
C1_23 C6_23 H6_23 119.5 . . ?
C5_23 C6_23 H6_23 119.5 . . ?
C6_24 C1_24 C2_24 116.2(8) . . ?
C6_24 C1_24 P4_16 116.7(6) . . ?
C2_24 C1_24 P4_16 127.0(6) . . ?
C3_24 C2_24 C1_24 125.2(8) . . ?
C3_24 C2_24 H2_24 117.4 . . ?
C1_24 C2_24 H2_24 117.4 . . ?
C4_24 C3_24 C2_24 117.8(8) . . ?
C4_24 C3_24 H3_24 121.1 . . ?
C2_24 C3_24 H3_24 121.1 . . ?
C3_24 C4_24 C5_24 117.8(8) . . ?
C3_24 C4_24 H4_24 121.1 . . ?
C5_24 C4_24 H4_24 121.1 . . ?
C6_24 C5_24 C4_24 124.8(8) . . ?
C6_24 C5_24 H5_24 117.6 . . ?
C4_24 C5_24 H5_24 117.6 . . ?
C1_24 C6_24 C5_24 118.1(7) . . ?
C1_24 C6_24 H6_24 121.0 . . ?
C5_24 C6_24 H6_24 121.0 . . ?
N1_25 W1_25 P1_27 92.28(19) . . ?
N1_25 W1_25 P4_28 93.05(19) . . ?
P1_27 W1_25 P4_28 174.67(7) . . ?
N1_25 W1_25 P2_27 90.48(19) . . ?
P1_27 W1_25 P2_27 81.04(7) . . ?
P4_28 W1_25 P2_27 98.95(7) . . ?
N1_25 W1_25 P3_28 95.49(19) . . ?
P1_27 W1_25 P3_28 100.02(7) . . ?
P4_28 W1_25 P3_28 79.42(7) . . ?
P2_27 W1_25 P3_28 173.88(8) . . ?
N1_25 W1_25 Br1_25 178.13(19) . . ?
P1_27 W1_25 Br1_25 85.89(5) . . ?
P4_28 W1_25 Br1_25 88.78(5) . . ?
P2_27 W1_25 Br1_25 89.62(5) . . ?
P3_28 W1_25 Br1_25 84.45(6) . . ?
N2_25 N1_25 W1_25 174.9(5) . . ?
N1_25 N2_25 B1_25 138.7(7) . . ?
N2_25 B1_25 B2_25 125.1(8) . . ?
N2_25 B1_25 Br2_25 120.9(7) . . ?
B2_25 B1_25 Br2_25 113.9(6) . . ?
B1_25 B2_25 Br4_25 104.9(6) . . ?
B1_25 B2_25 Br3_25 109.6(6) . . ?
Br4_25 B2_25 Br3_25 110.7(4) . . ?
B1_25 B2_25 P5_26 123.7(6) . . ?
Br4_25 B2_25 P5_26 104.3(5) . . ?
Br3_25 B2_25 P5_26 103.4(4) . . ?
C3_26 P5_26 C2_26 103.6(4) . . ?
C3_26 P5_26 C4_26 103.7(4) . . ?
C2_26 P5_26 C4_26 107.2(5) . . ?
C3_26 P5_26 B2_25 114.7(4) . . ?
C2_26 P5_26 B2_25 112.8(4) . . ?
C4_26 P5_26 B2_25 113.9(4) . . ?
P5_26 C2_26 H2A_26 109.5 . . ?
P5_26 C2_26 H2B_26 109.5 . . ?
H2A_26 C2_26 H2B_26 109.5 . . ?
P5_26 C2_26 H2C_26 109.5 . . ?
H2A_26 C2_26 H2C_26 109.5 . . ?
H2B_26 C2_26 H2C_26 109.5 . . ?
P5_26 C3_26 H3A_26 109.5 . . ?
P5_26 C3_26 H3B_26 109.5 . . ?
H3A_26 C3_26 H3B_26 109.5 . . ?
P5_26 C3_26 H3C_26 109.5 . . ?
H3A_26 C3_26 H3C_26 109.5 . . ?
H3B_26 C3_26 H3C_26 109.5 . . ?
P5_26 C4_26 H4A_26 109.5 . . ?
P5_26 C4_26 H4B_26 109.5 . . ?
H4A_26 C4_26 H4B_26 109.5 . . ?
P5_26 C4_26 H4C_26 109.5 . . ?
H4A_26 C4_26 H4C_26 109.5 . . ?
H4B_26 C4_26 H4C_26 109.5 . . ?
C2_27 P1_27 C1_30 103.5(4) . . ?
C2_27 P1_27 C1_29 104.5(4) . . ?
C1_30 P1_27 C1_29 102.0(4) . . ?
C2_27 P1_27 W1_25 105.1(3) . . ?
C1_30 P1_27 W1_25 122.2(3) . . ?
C1_29 P1_27 W1_25 117.6(2) . . ?
C3_27 C2_27 P1_27 113.6(5) . . ?
C3_27 C2_27 H2A_27 108.8 . . ?
P1_27 C2_27 H2A_27 108.8 . . ?
C3_27 C2_27 H2B_27 108.8 . . ?
P1_27 C2_27 H2B_27 108.8 . . ?
H2A_27 C2_27 H2B_27 107.7 . . ?
C2_27 C3_27 P2_27 109.6(5) . . ?
C2_27 C3_27 H3A_27 109.7 . . ?
P2_27 C3_27 H3A_27 109.7 . . ?
C2_27 C3_27 H3B_27 109.7 . . ?
P2_27 C3_27 H3B_27 109.7 . . ?
H3A_27 C3_27 H3B_27 108.2 . . ?
C3_27 P2_27 C1_31 97.7(4) . . ?
C3_27 P2_27 C1_32 108.1(4) . . ?
C1_31 P2_27 C1_32 101.0(4) . . ?
C3_27 P2_27 W1_25 109.0(3) . . ?
C1_31 P2_27 W1_25 124.8(3) . . ?
C1_32 P2_27 W1_25 114.4(3) . . ?
C2_28 P3_28 C1_33 97.3(4) . . ?
C2_28 P3_28 C1_34 106.1(4) . . ?
C1_33 P3_28 C1_34 101.5(4) . . ?
C2_28 P3_28 W1_25 108.4(3) . . ?
C1_33 P3_28 W1_25 128.4(3) . . ?
C1_34 P3_28 W1_25 112.5(3) . . ?
C3_28 C2_28 P3_28 110.4(6) . . ?
C3_28 C2_28 H2A_28 109.6 . . ?
P3_28 C2_28 H2A_28 109.6 . . ?
C3_28 C2_28 H2B_28 109.6 . . ?
P3_28 C2_28 H2B_28 109.6 . . ?
H2A_28 C2_28 H2B_28 108.1 . . ?
C2_28 C3_28 P4_28 112.5(6) . . ?
C2_28 C3_28 H3A_28 109.1 . . ?
P4_28 C3_28 H3A_28 109.1 . . ?
C2_28 C3_28 H3B_28 109.1 . . ?
P4_28 C3_28 H3B_28 109.1 . . ?
H3A_28 C3_28 H3B_28 107.8 . . ?
C3_28 P4_28 C1_36 102.1(4) . . ?
C3_28 P4_28 C1_35 104.4(4) . . ?
C1_36 P4_28 C1_35 102.1(4) . . ?
C3_28 P4_28 W1_25 102.5(3) . . ?
C1_36 P4_28 W1_25 121.2(3) . . ?
C1_35 P4_28 W1_25 121.8(2) . . ?
C6_29 C1_29 C2_29 113.8(8) . . ?
C6_29 C1_29 P1_27 119.7(6) . . ?
C2_29 C1_29 P1_27 126.4(6) . . ?
C1_29 C2_29 C3_29 124.8(8) . . ?
C1_29 C2_29 H2_29 117.6 . . ?
C3_29 C2_29 H2_29 117.6 . . ?
C4_29 C3_29 C2_29 119.8(8) . . ?
C4_29 C3_29 H3_29 120.1 . . ?
C2_29 C3_29 H3_29 120.1 . . ?
C3_29 C4_29 C5_29 116.6(8) . . ?
C3_29 C4_29 H4_29 121.7 . . ?
C5_29 C4_29 H4_29 121.7 . . ?
C4_29 C5_29 C6_29 123.2(8) . . ?
C4_29 C5_29 H5_29 118.4 . . ?
C6_29 C5_29 H5_29 118.4 . . ?
C1_29 C6_29 C5_29 121.7(8) . . ?
C1_29 C6_29 H6_29 119.2 . . ?
C5_29 C6_29 H6_29 119.2 . . ?
C2_30 C1_30 C6_30 118.6(8) . . ?
C2_30 C1_30 P1_27 122.1(6) . . ?
C6_30 C1_30 P1_27 119.1(7) . . ?
C3_30 C2_30 C1_30 121.2(9) . . ?
C3_30 C2_30 H2_30 119.4 . . ?
C1_30 C2_30 H2_30 119.4 . . ?
C2_30 C3_30 C4_30 119.7(9) . . ?
C2_30 C3_30 H3_30 120.1 . . ?
C4_30 C3_30 H3_30 120.1 . . ?
C5_30 C4_30 C3_30 119.7(8) . . ?
C5_30 C4_30 H4_30 120.1 . . ?
C3_30 C4_30 H4_30 120.1 . . ?
C6_30 C5_30 C4_30 121.4(9) . . ?
C6_30 C5_30 H5_30 119.3 . . ?
C4_30 C5_30 H5_30 119.3 . . ?
C5_30 C6_30 C1_30 119.4(9) . . ?
C5_30 C6_30 H6_30 120.3 . . ?
C1_30 C6_30 H6_30 120.3 . . ?
C2_31 C1_31 C6_31 116.7(8) . . ?
C2_31 C1_31 P2_27 120.0(6) . . ?
C6_31 C1_31 P2_27 123.1(6) . . ?
C1_31 C2_31 C3_31 120.1(8) . . ?
C1_31 C2_31 H2_31 120.0 . . ?
C3_31 C2_31 H2_31 120.0 . . ?
C4_31 C3_31 C2_31 122.1(8) . . ?
C4_31 C3_31 H3_31 119.0 . . ?
C2_31 C3_31 H3_31 119.0 . . ?
C5_31 C4_31 C3_31 118.3(8) . . ?
C5_31 C4_31 H4_31 120.8 . . ?
C3_31 C4_31 H4_31 120.8 . . ?
C4_31 C5_31 C6_31 119.7(8) . . ?
C4_31 C5_31 H5_31 120.2 . . ?
C6_31 C5_31 H5_31 120.2 . . ?
C1_31 C6_31 C5_31 123.0(8) . . ?
C1_31 C6_31 H6_31 118.5 . . ?
C5_31 C6_31 H6_31 118.5 . . ?
C6_32 C1_32 C2_32 114.8(8) . . ?
C6_32 C1_32 P2_27 123.6(6) . . ?
C2_32 C1_32 P2_27 121.4(6) . . ?
C1_32 C2_32 C3_32 123.1(8) . . ?
C1_32 C2_32 H2_32 118.5 . . ?
C3_32 C2_32 H2_32 118.5 . . ?
C4_32 C3_32 C2_32 120.9(8) . . ?
C4_32 C3_32 H3_32 119.6 . . ?
C2_32 C3_32 H3_32 119.6 . . ?
C3_32 C4_32 C5_32 117.5(8) . . ?
C3_32 C4_32 H4_32 121.3 . . ?
C5_32 C4_32 H4_32 121.3 . . ?
C4_32 C5_32 C6_32 121.9(8) . . ?
C4_32 C5_32 H5_32 119.1 . . ?
C6_32 C5_32 H5_32 119.1 . . ?
C1_32 C6_32 C5_32 121.9(8) . . ?
C1_32 C6_32 H6_32 119.1 . . ?
C5_32 C6_32 H6_32 119.1 . . ?
C6_33 C1_33 C2_33 115.2(8) . . ?
C6_33 C1_33 P3_28 120.1(6) . . ?
C2_33 C1_33 P3_28 124.5(6) . . ?
C3_33 C2_33 C1_33 123.8(8) . . ?
C3_33 C2_33 H2_33 118.1 . . ?
C1_33 C2_33 H2_33 118.1 . . ?
C4_33 C3_33 C2_33 119.6(8) . . ?
C4_33 C3_33 H3_33 120.2 . . ?
C2_33 C3_33 H3_33 120.2 . . ?
C3_33 C4_33 C5_33 117.6(8) . . ?
C3_33 C4_33 H4_33 121.2 . . ?
C5_33 C4_33 H4_33 121.2 . . ?
C4_33 C5_33 C6_33 123.0(8) . . ?
C4_33 C5_33 H5_33 118.5 . . ?
C6_33 C5_33 H5_33 118.5 . . ?
C1_33 C6_33 C5_33 120.7(8) . . ?
C1_33 C6_33 H6_33 119.7 . . ?
C5_33 C6_33 H6_33 119.7 . . ?
C6_34 C1_34 C2_34 118.0(8) . . ?
C6_34 C1_34 P3_28 121.7(7) . . ?
C2_34 C1_34 P3_28 120.3(6) . . ?
C1_34 C2_34 C3_34 120.7(8) . . ?
C1_34 C2_34 H2_34 119.6 . . ?
C3_34 C2_34 H2_34 119.6 . . ?
C4_34 C3_34 C2_34 121.5(9) . . ?
C4_34 C3_34 H3_34 119.3 . . ?
C2_34 C3_34 H3_34 119.3 . . ?
C3_34 C4_34 C5_34 117.4(9) . . ?
C3_34 C4_34 H4_34 121.3 . . ?
C5_34 C4_34 H4_34 121.3 . . ?
C4_34 C5_34 C6_34 121.6(9) . . ?
C4_34 C5_34 H5_34 119.2 . . ?
C6_34 C5_34 H5_34 119.2 . . ?
C1_34 C6_34 C5_34 120.7(9) . . ?
C1_34 C6_34 H6_34 119.7 . . ?
C5_34 C6_34 H6_34 119.7 . . ?
C2_35 C1_35 C6_35 115.2(8) . . ?
C2_35 C1_35 P4_28 118.5(6) . . ?
C6_35 C1_35 P4_28 126.2(6) . . ?
C1_35 C2_35 C3_35 120.6(7) . . ?
C1_35 C2_35 H2_35 119.7 . . ?
C3_35 C2_35 H2_35 119.7 . . ?
C4_35 C3_35 C2_35 123.7(8) . . ?
C4_35 C3_35 H3_35 118.2 . . ?
C2_35 C3_35 H3_35 118.2 . . ?
C5_35 C4_35 C3_35 116.3(8) . . ?
C5_35 C4_35 H4_35 121.9 . . ?
C3_35 C4_35 H4_35 121.9 . . ?
C4_35 C5_35 C6_35 120.4(8) . . ?
C4_35 C5_35 H5_35 119.8 . . ?
C6_35 C5_35 H5_35 119.8 . . ?
C1_35 C6_35 C5_35 123.8(7) . . ?
C1_35 C6_35 H6_35 118.1 . . ?
C5_35 C6_35 H6_35 118.1 . . ?
C6_36 C1_36 C2_36 119.8(7) . . ?
C6_36 C1_36 P4_28 119.5(6) . . ?
C2_36 C1_36 P4_28 120.7(7) . . ?
C3_36 C2_36 C1_36 118.4(8) . . ?
C3_36 C2_36 H2_36 120.8 . . ?
C1_36 C2_36 H2_36 120.8 . . ?
C2_36 C3_36 C4_36 120.9(8) . . ?
C2_36 C3_36 H3_36 119.5 . . ?
C4_36 C3_36 H3_36 119.5 . . ?
C5_36 C4_36 C3_36 121.6(8) . . ?
C5_36 C4_36 H4_36 119.2 . . ?
C3_36 C4_36 H4_36 119.2 . . ?
C6_36 C5_36 C4_36 118.5(9) . . ?
C6_36 C5_36 H5_36 120.8 . . ?
C4_36 C5_36 H5_36 120.8 . . ?
C5_36 C6_36 C1_36 120.7(8) . . ?
C5_36 C6_36 H6_36 119.6 . . ?
C1_36 C6_36 H6_36 119.6 . . ?
C2_37 C1_37 C6_37 120.0 . . ?
C2_37 C1_37 H1_37 120.0 . . ?
C6_37 C1_37 H1_37 120.0 . . ?
C1_37 C2_37 C3_37 120.0 . . ?
C1_37 C2_37 H2_37 120.0 . . ?
C3_37 C2_37 H2_37 120.0 . . ?
C2_37 C3_37 C4_37 120.0 . . ?
C2_37 C3_37 H3_37 120.0 . . ?
C4_37 C3_37 H3_37 120.0 . . ?
C3_37 C4_37 C5_37 120.0 . . ?
C3_37 C4_37 H4_37 120.0 . . ?
C5_37 C4_37 H4_37 120.0 . . ?
C6_37 C5_37 C4_37 120.0 . . ?
C6_37 C5_37 H5_37 120.0 . . ?
C4_37 C5_37 H5_37 120.0 . . ?
C5_37 C6_37 C1_37 120.0 . . ?
C5_37 C6_37 H6_37 120.0 . . ?
C1_37 C6_37 H6_37 120.0 . . ?
C2_137 C1_137 C6_137 120.0 . . ?
C2_137 C1_137 H1_137 120.0 . . ?
C6_137 C1_137 H1_137 120.0 . . ?
C1_137 C2_137 C3_137 120.0 . . ?
C1_137 C2_137 H2_137 120.0 . . ?
C3_137 C2_137 H2_137 120.0 . . ?
C4_137 C3_137 C2_137 120.0 . . ?
C4_137 C3_137 H3_137 120.0 . . ?
C2_137 C3_137 H3_137 120.0 . . ?
C3_137 C4_137 C5_137 120.0 . . ?
C3_137 C4_137 H4_137 120.0 . . ?
C5_137 C4_137 H4_137 120.0 . . ?
C4_137 C5_137 C6_137 120.0 . . ?
C4_137 C5_137 H5_137 120.0 . . ?
C6_137 C5_137 H5_137 120.0 . . ?
C5_137 C6_137 C1_137 120.0 . . ?
C5_137 C6_137 H6_137 120.0 . . ?
C1_137 C6_137 H6_137 120.0 . . ?
C2_38 C1_38 C6_38 120.0 . . ?
C2_38 C1_38 H1_38 120.0 . . ?
C6_38 C1_38 H1_38 120.0 . . ?
C3_38 C2_38 C1_38 120.0 . . ?
C3_38 C2_38 H2_38 120.0 . . ?
C1_38 C2_38 H2_38 120.0 . . ?
C2_38 C3_38 C4_38 120.0 . . ?
C2_38 C3_38 H3_38 120.0 . . ?
C4_38 C3_38 H3_38 120.0 . . ?
C5_38 C4_38 C3_38 120.0 . . ?
C5_38 C4_38 H4_38 120.0 . . ?
C3_38 C4_38 H4_38 120.0 . . ?
C6_38 C5_38 C4_38 120.0 . . ?
C6_38 C5_38 H5_38 120.0 . . ?
C4_38 C5_38 H5_38 120.0 . . ?
C5_38 C6_38 C1_38 120.0 . . ?
C5_38 C6_38 H6_38 120.0 . . ?
C1_38 C6_38 H6_38 120.0 . . ?
C2_39 C1_39 C6_39 120.0 . . ?
C2_39 C1_39 H1_39 120.0 . . ?
C6_39 C1_39 H1_39 120.0 . . ?
C3_39 C2_39 C1_39 120.0 . . ?
C3_39 C2_39 H2_39 120.0 . . ?
C1_39 C2_39 H2_39 120.0 . . ?
C4_39 C3_39 C2_39 120.0 . . ?
C4_39 C3_39 H3_39 120.0 . . ?
C2_39 C3_39 H3_39 120.0 . . ?
C3_39 C4_39 C5_39 120.0 . . ?
C3_39 C4_39 H4_39 120.0 . . ?
C5_39 C4_39 H4_39 120.0 . . ?
C4_39 C5_39 C6_39 120.0 . . ?
C4_39 C5_39 H5_39 120.0 . . ?
C6_39 C5_39 H5_39 120.0 . . ?
C5_39 C6_39 C1_39 120.0 . . ?
C5_39 C6_39 H6_39 120.0 . . ?
C1_39 C6_39 H6_39 120.0 . . ?
C2_139 C1_139 C6_139 120.0 . . ?
C2_139 C1_139 H1_139 120.0 . . ?
C6_139 C1_139 H1_139 120.0 . . ?
C3_139 C2_139 C1_139 120.0 . . ?
C3_139 C2_139 H2_139 120.0 . . ?
C1_139 C2_139 H2_139 120.0 . . ?
C2_139 C3_139 C4_139 120.0 . . ?
C2_139 C3_139 H3_139 120.0 . . ?
C4_139 C3_139 H3_139 120.0 . . ?
C3_139 C4_139 C5_139 120.0 . . ?
C3_139 C4_139 H4_139 120.0 . . ?
C5_139 C4_139 H4_139 120.0 . . ?
C6_139 C5_139 C4_139 120.0 . . ?
C6_139 C5_139 H5_139 120.0 . . ?
C4_139 C5_139 H5_139 120.0 . . ?
C5_139 C6_139 C1_139 120.0 . . ?
C5_139 C6_139 H6_139 120.0 . . ?
C1_139 C6_139 H6_139 120.0 . . ?
C2_40 C1_40 C6_40 122.7(10) . . ?
C2_40 C1_40 H1_40 118.6 . . ?
C6_40 C1_40 H1_40 118.6 . . ?
C1_40 C2_40 C3_40 117.1(10) . . ?
C1_40 C2_40 H2_40 121.5 . . ?
C3_40 C2_40 H2_40 121.5 . . ?
C2_40 C3_40 C4_40 120.5(9) . . ?
C2_40 C3_40 H3_40 119.7 . . ?
C4_40 C3_40 H3_40 119.7 . . ?
C5_40 C4_40 C3_40 121.8(9) . . ?
C5_40 C4_40 H4_40 119.1 . . ?
C3_40 C4_40 H4_40 119.1 . . ?
C6_40 C5_40 C4_40 118.2(10) . . ?
C6_40 C5_40 H5_40 120.9 . . ?
C4_40 C5_40 H5_40 120.9 . . ?
C5_40 C6_40 C1_40 119.7(10) . . ?
C5_40 C6_40 H6_40 120.2 . . ?
C1_40 C6_40 H6_40 120.2 . . ?
C6_41 C1_41 C2_41 120.3(9) . . ?
C6_41 C1_41 H1_41 119.9 . . ?
C2_41 C1_41 H1_41 119.9 . . ?
C1_41 C2_41 C3_41 118.2(10) . . ?
C1_41 C2_41 H2_41 120.9 . . ?
C3_41 C2_41 H2_41 120.9 . . ?
C4_41 C3_41 C2_41 121.4(10) . . ?
C4_41 C3_41 H3_41 119.3 . . ?
C2_41 C3_41 H3_41 119.3 . . ?
C3_41 C4_41 C5_41 119.9(10) . . ?
C3_41 C4_41 H4_41 120.1 . . ?
C5_41 C4_41 H4_41 120.1 . . ?
C4_41 C5_41 C6_41 119.8(10) . . ?
C4_41 C5_41 H5_41 120.1 . . ?
C6_41 C5_41 H5_41 120.1 . . ?
C1_41 C6_41 C5_41 120.4(9) . . ?
C1_41 C6_41 H6_41 119.8 . . ?
C5_41 C6_41 H6_41 119.8 . . ?
C2_42 C1_42 C6_42 120.0 . . ?
C2_42 C1_42 H1_42 120.0 . . ?
C6_42 C1_42 H1_42 120.0 . . ?
C3_42 C2_42 C1_42 120.0 . . ?
C3_42 C2_42 H2_42 120.0 . . ?
C1_42 C2_42 H2_42 120.0 . . ?
C4_42 C3_42 C2_42 120.0 . . ?
C4_42 C3_42 H3_42 120.0 . . ?
C2_42 C3_42 H3_42 120.0 . . ?
C5_42 C4_42 C3_42 120.0 . . ?
C5_42 C4_42 H4_42 120.0 . . ?
C3_42 C4_42 H4_42 120.0 . . ?
C6_42 C5_42 C4_42 120.0 . . ?
C6_42 C5_42 H5_42 120.0 . . ?
C4_42 C5_42 H5_42 120.0 . . ?
C5_42 C6_42 C1_42 120.0 . . ?
C5_42 C6_42 H6_42 120.0 . . ?
C1_42 C6_42 H6_42 120.0 . . ?
C2_142 C1_142 C6_142 120.0 . . ?
C2_142 C1_142 H1_142 120.0 . . ?
C6_142 C1_142 H1_142 120.0 . . ?
C1_142 C2_142 C3_142 120.0 . . ?
C1_142 C2_142 H2_142 120.0 . . ?
C3_142 C2_142 H2_142 120.0 . . ?
C2_142 C3_142 C4_142 120.0 . . ?
C2_142 C3_142 H3_142 120.0 . . ?
C4_142 C3_142 H3_142 120.0 . . ?
C5_142 C4_142 C3_142 120.0 . . ?
C5_142 C4_142 H4_142 120.0 . . ?
C3_142 C4_142 H4_142 120.0 . . ?
C6_142 C5_142 C4_142 120.0 . . ?
C6_142 C5_142 H5_142 120.0 . . ?
C4_142 C5_142 H5_142 120.0 . . ?
C5_142 C6_142 C1_142 120.0 . . ?
C5_142 C6_142 H6_142 120.0 . . ?
C1_142 C6_142 H6_142 120.0 . . ?

loop_
_geom_bond_atom_site_label_1
_geom_bond_atom_site_label_2
_geom_bond_distance
_geom_bond_site_symmetry_2
_geom_bond_publ_flag
W1_1 N2_1 1.798(7) . ?
W1_1 P1_3 2.465(2) . ?
W1_1 P4_4 2.471(2) . ?
W1_1 P2_3 2.480(2) . ?
W1_1 P3_4 2.525(2) . ?
W1_1 Br1_1 2.6497(12) . ?
N2_1 N3_1 1.277(10) . ?
N3_1 B1_1 1.447(12) . ?
B1_1 B2_1 1.662(14) . ?
B1_1 Br2_1 1.980(9) . ?
B2_1 Br3_1 2.028(9) . ?
B2_1 Br4_1 2.037(9) . ?
B2_1 P5_2 2.049(11) . ?
P5_2 C3_2 1.725(8) . ?
P5_2 C2_2 1.798(8) . ?
P5_2 C4_2 1.802(8) . ?
C2_2 H2A_2 0.9800 . ?
C2_2 H2B_2 0.9800 . ?
C2_2 H2C_2 0.9800 . ?
C3_2 H3A_2 0.9800 . ?
C3_2 H3B_2 0.9800 . ?
C3_2 H3C_2 0.9800 . ?
C4_2 H4A_2 0.9800 . ?
C4_2 H4B_2 0.9800 . ?
C4_2 H4C_2 0.9800 . ?
P1_3 C2_3 1.809(8) . ?
P1_3 C1_6 1.818(8) . ?
P1_3 C1_5 1.897(9) . ?
C2_3 C3_3 1.529(10) . ?
C2_3 H2A_3 0.9900 . ?
C2_3 H2B_3 0.9900 . ?
C3_3 P2_3 1.842(7) . ?
C3_3 H3A_3 0.9900 . ?
C3_3 H3B_3 0.9900 . ?
P2_3 C1_7 1.842(8) . ?
P2_3 C1_8 1.865(8) . ?
P3_4 C2_4 1.832(8) . ?
P3_4 C1_9 1.852(8) . ?
P3_4 C1_10 1.854(8) . ?
C2_4 C3_4 1.516(11) . ?
C2_4 H2A_4 0.9900 . ?
C2_4 H2B_4 0.9900 . ?
C3_4 P4_4 1.797(7) . ?
C3_4 H3A_4 0.9900 . ?
C3_4 H3B_4 0.9900 . ?
P4_4 C1_11 1.827(8) . ?
P4_4 C1_12 1.889(8) . ?
C1_5 C6_5 1.347(11) . ?
C1_5 C2_5 1.418(11) . ?
C2_5 C3_5 1.423(12) . ?
C2_5 H2_5 0.9500 . ?
C3_5 C4_5 1.330(12) . ?
C3_5 H3_5 0.9500 . ?
C4_5 C5_5 1.418(11) . ?
C4_5 H4_5 0.9500 . ?
C5_5 C6_5 1.424(11) . ?
C5_5 H5_5 0.9500 . ?
C6_5 H6_5 0.9500 . ?
C1_6 C2_6 1.369(12) . ?
C1_6 C6_6 1.401(11) . ?
C2_6 C3_6 1.397(12) . ?
C2_6 H2_6 0.9500 . ?
C3_6 C4_6 1.384(13) . ?
C3_6 H3_6 0.9500 . ?
C4_6 C5_6 1.335(13) . ?
C4_6 H4_6 0.9500 . ?
C5_6 C6_6 1.377(12) . ?
C5_6 H5_6 0.9500 . ?
C6_6 H6_6 0.9500 . ?
C1_7 C2_7 1.317(11) . ?
C1_7 C6_7 1.391(11) . ?
C2_7 C3_7 1.398(11) . ?
C2_7 H2_7 0.9500 . ?
C3_7 C4_7 1.361(11) . ?
C3_7 H3_7 0.9500 . ?
C4_7 C5_7 1.343(12) . ?
C4_7 H4_7 0.9500 . ?
C5_7 C6_7 1.374(11) . ?
C5_7 H5_7 0.9500 . ?
C6_7 H6_7 0.9500 . ?
C1_8 C6_8 1.343(11) . ?
C1_8 C2_8 1.373(11) . ?
C2_8 C3_8 1.413(12) . ?
C2_8 H2_8 0.9500 . ?
C3_8 C4_8 1.341(12) . ?
C3_8 H3_8 0.9500 . ?
C4_8 C5_8 1.377(12) . ?
C4_8 H4_8 0.9500 . ?
C5_8 C6_8 1.428(12) . ?
C5_8 H5_8 0.9500 . ?
C6_8 H6_8 0.9500 . ?
C1_9 C2_9 1.379(11) . ?
C1_9 C6_9 1.382(11) . ?
C2_9 C3_9 1.420(11) . ?
C2_9 H2_9 0.9500 . ?
C3_9 C4_9 1.376(11) . ?
C3_9 H3_9 0.9500 . ?
C4_9 C5_9 1.359(12) . ?
C4_9 H4_9 0.9500 . ?
C5_9 C6_9 1.408(12) . ?
C5_9 H5_9 0.9500 . ?
C6_9 H6_9 0.9500 . ?
C1_10 C2_10 1.335(11) . ?
C1_10 C6_10 1.415(11) . ?
C2_10 C3_10 1.410(12) . ?
C2_10 H2_10 0.9500 . ?
C3_10 C4_10 1.404(12) . ?
C3_10 H3_10 0.9500 . ?
C4_10 C5_10 1.329(12) . ?
C4_10 H4_10 0.9500 . ?
C5_10 C6_10 1.395(12) . ?
C5_10 H5_10 0.9500 . ?
C6_10 H6_10 0.9500 . ?
C1_11 C2_11 1.407(11) . ?
C1_11 C6_11 1.413(11) . ?
C2_11 C3_11 1.372(11) . ?
C2_11 H2_11 0.9500 . ?
C3_11 C4_11 1.375(12) . ?
C3_11 H3_11 0.9500 . ?
C4_11 C5_11 1.408(11) . ?
C4_11 H4_11 0.9500 . ?
C5_11 C6_11 1.366(11) . ?
C5_11 H5_11 0.9500 . ?
C6_11 H6_11 0.9500 . ?
C1_12 C6_12 1.357(11) . ?
C1_12 C2_12 1.414(10) . ?
C2_12 C3_12 1.435(11) . ?
C2_12 H2_12 0.9500 . ?
C3_12 C4_12 1.341(11) . ?
C3_12 H3_12 0.9500 . ?
C4_12 C5_12 1.395(11) . ?
C4_12 H4_12 0.9500 . ?
C5_12 C6_12 1.444(11) . ?
C5_12 H5_12 0.9500 . ?
C6_12 H6_12 0.9500 . ?
Br1_13 W1_13 2.6284(11) . ?
W1_13 N1_13 1.789(7) . ?
W1_13 P1_15 2.467(2) . ?
W1_13 P4_16 2.473(2) . ?
W1_13 P2_15 2.510(2) . ?
W1_13 P3_16 2.554(2) . ?
N1_13 N2_13 1.242(9) . ?
N2_13 B1_13 1.447(12) . ?
B1_13 B2_13 1.657(13) . ?
B1_13 Br2_13 2.004(9) . ?
B2_13 Br4_13 2.034(9) . ?
B2_13 P5_14 2.039(10) . ?
B2_13 Br3_13 2.043(9) . ?
P5_14 C3_14 1.739(8) . ?
P5_14 C4_14 1.797(8) . ?
P5_14 C2_14 1.798(8) . ?
C2_14 H2A_14 0.9800 . ?
C2_14 H2B_14 0.9800 . ?
C2_14 H2C_14 0.9800 . ?
C3_14 H3A_14 0.9800 . ?
C3_14 H3B_14 0.9800 . ?
C3_14 H3C_14 0.9800 . ?
C4_14 H4A_14 0.9800 . ?
C4_14 H4B_14 0.9800 . ?
C4_14 H4C_14 0.9800 . ?
P1_15 C2_15 1.810(7) . ?
P1_15 C1_17 1.844(8) . ?
P1_15 C1_18 1.857(9) . ?
C2_15 C3_15 1.534(10) . ?
C2_15 H2A_15 0.9900 . ?
C2_15 H2B_15 0.9900 . ?
C3_15 P2_15 1.843(7) . ?
C3_15 H3A_15 0.9900 . ?
C3_15 H3B_15 0.9900 . ?
P2_15 C1_20 1.822(8) . ?
P2_15 C1_19 1.867(8) . ?
P3_16 C1_21 1.815(8) . ?
P3_16 C2_16 1.847(7) . ?
P3_16 C1_22 1.873(8) . ?
C2_16 C3_16 1.559(10) . ?
C2_16 H2A_16 0.9900 . ?
C2_16 H2B_16 0.9900 . ?
C3_16 P4_16 1.791(7) . ?
C3_16 H3A_16 0.9900 . ?
C3_16 H3B_16 0.9900 . ?
P4_16 C1_23 1.827(8) . ?
P4_16 C1_24 1.861(8) . ?
C1_17 C6_17 1.349(11) . ?
C1_17 C2_17 1.397(11) . ?
C2_17 C3_17 1.392(12) . ?
C2_17 H2_17 0.9500 . ?
C3_17 C4_17 1.337(11) . ?
C3_17 H3_17 0.9500 . ?
C4_17 C5_17 1.401(11) . ?
C4_17 H4_17 0.9500 . ?
C5_17 C6_17 1.387(11) . ?
C5_17 H5_17 0.9500 . ?
C6_17 H6_17 0.9500 . ?
C1_18 C2_18 1.371(12) . ?
C1_18 C6_18 1.377(11) . ?
C2_18 C3_18 1.401(12) . ?
C2_18 H2_18 0.9500 . ?
C3_18 C4_18 1.372(12) . ?
C3_18 H3_18 0.9500 . ?
C4_18 C5_18 1.342(12) . ?
C4_18 H4_18 0.9500 . ?
C5_18 C6_18 1.420(11) . ?
C5_18 H5_18 0.9500 . ?
C6_18 H6_18 0.9500 . ?
C1_19 C2_19 1.321(11) . ?
C1_19 C6_19 1.426(11) . ?
C2_19 C3_19 1.408(11) . ?
C2_19 H2_19 0.9500 . ?
C3_19 C4_19 1.403(11) . ?
C3_19 H3_19 0.9500 . ?
C4_19 C5_19 1.328(12) . ?
C4_19 H4_19 0.9500 . ?
C5_19 C6_19 1.395(12) . ?
C5_19 H5_19 0.9500 . ?
C6_19 H6_19 0.9500 . ?
C1_20 C6_20 1.361(11) . ?
C1_20 C2_20 1.383(11) . ?
C2_20 C3_20 1.371(11) . ?
C2_20 H2_20 0.9500 . ?
C3_20 C4_20 1.345(13) . ?
C3_20 H3_20 0.9500 . ?
C4_20 C5_20 1.357(13) . ?
C4_20 H4_20 0.9500 . ?
C5_20 C6_20 1.374(12) . ?
C5_20 H5_20 0.9500 . ?
C6_20 H6_20 0.9500 . ?
C1_21 C2_21 1.383(11) . ?
C1_21 C6_21 1.400(10) . ?
C2_21 C3_21 1.374(11) . ?
C2_21 H2_21 0.9500 . ?
C3_21 C4_21 1.398(12) . ?
C3_21 H3_21 0.9500 . ?
C4_21 C5_21 1.352(12) . ?
C4_21 H4_21 0.9500 . ?
C5_21 C6_21 1.368(11) . ?
C5_21 H5_21 0.9500 . ?
C6_21 H6_21 0.9500 . ?
C1_22 C2_22 1.343(10) . ?
C1_22 C6_22 1.415(11) . ?
C2_22 C3_22 1.434(11) . ?
C2_22 H2_22 0.9500 . ?
C3_22 C4_22 1.409(11) . ?
C3_22 H3_22 0.9500 . ?
C4_22 C5_22 1.310(11) . ?
C4_22 H4_22 0.9500 . ?
C5_22 C6_22 1.416(11) . ?
C5_22 H5_22 0.9500 . ?
C6_22 H6_22 0.9500 . ?
C1_23 C6_23 1.382(11) . ?
C1_23 C2_23 1.397(10) . ?
C2_23 C3_23 1.384(11) . ?
C2_23 H2_23 0.9500 . ?
C3_23 C4_23 1.372(12) . ?
C3_23 H3_23 0.9500 . ?
C4_23 C5_23 1.370(11) . ?
C4_23 H4_23 0.9500 . ?
C5_23 C6_23 1.402(11) . ?
C5_23 H5_23 0.9500 . ?
C6_23 H6_23 0.9500 . ?
C1_24 C6_24 1.347(10) . ?
C1_24 C2_24 1.427(11) . ?
C2_24 C3_24 1.404(11) . ?
C2_24 H2_24 0.9500 . ?
C3_24 C4_24 1.326(11) . ?
C3_24 H3_24 0.9500 . ?
C4_24 C5_24 1.411(11) . ?
C4_24 H4_24 0.9500 . ?
C5_24 C6_24 1.406(11) . ?
C5_24 H5_24 0.9500 . ?
C6_24 H6_24 0.9500 . ?
Br1_25 W1_25 2.6707(12) . ?
W1_25 N1_25 1.830(7) . ?
W1_25 P1_27 2.434(2) . ?
W1_25 P4_28 2.452(2) . ?
W1_25 P2_27 2.484(2) . ?
W1_25 P3_28 2.515(2) . ?
N1_25 N2_25 1.257(9) . ?
N2_25 B1_25 1.443(12) . ?
B1_25 B2_25 1.666(15) . ?
B1_25 Br2_25 1.977(9) . ?
B2_25 Br4_25 2.031(9) . ?
B2_25 Br3_25 2.033(9) . ?
B2_25 P5_26 2.037(10) . ?
P5_26 C3_26 1.758(9) . ?
P5_26 C2_26 1.785(8) . ?
P5_26 C4_26 1.799(8) . ?
C2_26 H2A_26 0.9800 . ?
C2_26 H2B_26 0.9800 . ?
C2_26 H2C_26 0.9800 . ?
C3_26 H3A_26 0.9800 . ?
C3_26 H3B_26 0.9800 . ?
C3_26 H3C_26 0.9800 . ?
C4_26 H4A_26 0.9800 . ?
C4_26 H4B_26 0.9800 . ?
C4_26 H4C_26 0.9800 . ?
P1_27 C2_27 1.805(8) . ?
P1_27 C1_30 1.829(8) . ?
P1_27 C1_29 1.874(8) . ?
C2_27 C3_27 1.514(11) . ?
C2_27 H2A_27 0.9900 . ?
C2_27 H2B_27 0.9900 . ?
C3_27 P2_27 1.820(7) . ?
C3_27 H3A_27 0.9900 . ?
C3_27 H3B_27 0.9900 . ?
P2_27 C1_31 1.857(8) . ?
P2_27 C1_32 1.867(8) . ?
P3_28 C2_28 1.819(8) . ?
P3_28 C1_33 1.861(9) . ?
P3_28 C1_34 1.876(8) . ?
C2_28 C3_28 1.492(12) . ?
C2_28 H2A_28 0.9900 . ?
C2_28 H2B_28 0.9900 . ?
C3_28 P4_28 1.804(8) . ?
C3_28 H3A_28 0.9900 . ?
C3_28 H3B_28 0.9900 . ?
P4_28 C1_36 1.822(8) . ?
P4_28 C1_35 1.913(9) . ?
C1_29 C6_29 1.361(11) . ?
C1_29 C2_29 1.405(11) . ?
C2_29 C3_29 1.446(11) . ?
C2_29 H2_29 0.9500 . ?
C3_29 C4_29 1.351(12) . ?
C3_29 H3_29 0.9500 . ?
C4_29 C5_29 1.382(12) . ?
C4_29 H4_29 0.9500 . ?
C5_29 C6_29 1.449(12) . ?
C5_29 H5_29 0.9500 . ?
C6_29 H6_29 0.9500 . ?
C1_30 C2_30 1.408(12) . ?
C1_30 C6_30 1.419(12) . ?
C2_30 C3_30 1.375(12) . ?
C2_30 H2_30 0.9500 . ?
C3_30 C4_30 1.397(14) . ?
C3_30 H3_30 0.9500 . ?
C4_30 C5_30 1.391(14) . ?
C4_30 H4_30 0.9500 . ?
C5_30 C6_30 1.376(12) . ?
C5_30 H5_30 0.9500 . ?
C6_30 H6_30 0.9500 . ?
C1_31 C2_31 1.328(11) . ?
C1_31 C6_31 1.384(11) . ?
C2_31 C3_31 1.410(12) . ?
C2_31 H2_31 0.9500 . ?
C3_31 C4_31 1.369(11) . ?
C3_31 H3_31 0.9500 . ?
C4_31 C5_31 1.314(11) . ?
C4_31 H4_31 0.9500 . ?
C5_31 C6_31 1.397(12) . ?
C5_31 H5_31 0.9500 . ?
C6_31 H6_31 0.9500 . ?
C1_32 C6_32 1.380(11) . ?
C1_32 C2_32 1.383(10) . ?
C2_32 C3_32 1.419(12) . ?
C2_32 H2_32 0.9500 . ?
C3_32 C4_32 1.353(12) . ?
C3_32 H3_32 0.9500 . ?
C4_32 C5_32 1.364(11) . ?
C4_32 H4_32 0.9500 . ?
C5_32 C6_32 1.420(12) . ?
C5_32 H5_32 0.9500 . ?
C6_32 H6_32 0.9500 . ?
C1_33 C6_33 1.320(11) . ?
C1_33 C2_33 1.437(11) . ?
C2_33 C3_33 1.391(12) . ?
C2_33 H2_33 0.9500 . ?
C3_33 C4_33 1.314(12) . ?
C3_33 H3_33 0.9500 . ?
C4_33 C5_33 1.397(11) . ?
C4_33 H4_33 0.9500 . ?
C5_33 C6_33 1.406(12) . ?
C5_33 H5_33 0.9500 . ?
C6_33 H6_33 0.9500 . ?
C1_34 C6_34 1.378(11) . ?
C1_34 C2_34 1.386(12) . ?
C2_34 C3_34 1.410(12) . ?
C2_34 H2_34 0.9500 . ?
C3_34 C4_34 1.377(13) . ?
C3_34 H3_34 0.9500 . ?
C4_34 C5_34 1.381(14) . ?
C4_34 H4_34 0.9500 . ?
C5_34 C6_34 1.410(12) . ?
C5_34 H5_34 0.9500 . ?
C6_34 H6_34 0.9500 . ?
C1_35 C2_35 1.370(11) . ?
C1_35 C6_35 1.403(11) . ?
C2_35 C3_35 1.428(11) . ?
C2_35 H2_35 0.9500 . ?
C3_35 C4_35 1.402(11) . ?
C3_35 H3_35 0.9500 . ?
C4_35 C5_35 1.343(12) . ?
C4_35 H4_35 0.9500 . ?
C5_35 C6_35 1.444(11) . ?
C5_35 H5_35 0.9500 . ?
C6_35 H6_35 0.9500 . ?
C1_36 C6_36 1.411(12) . ?
C1_36 C2_36 1.413(11) . ?
C2_36 C3_36 1.377(12) . ?
C2_36 H2_36 0.9500 . ?
C3_36 C4_36 1.385(13) . ?
C3_36 H3_36 0.9500 . ?
C4_36 C5_36 1.384(12) . ?
C4_36 H4_36 0.9500 . ?
C5_36 C6_36 1.381(11) . ?
C5_36 H5_36 0.9500 . ?
C6_36 H6_36 0.9500 . ?
C1_37 C2_37 1.3900 . ?
C1_37 C6_37 1.3900 . ?
C1_37 H1_37 0.9500 . ?
C2_37 C3_37 1.3900 . ?
C2_37 H2_37 0.9500 . ?
C3_37 C4_37 1.3900 . ?
C3_37 H3_37 0.9500 . ?
C4_37 C5_37 1.3900 . ?
C4_37 H4_37 0.9500 . ?
C5_37 C6_37 1.3900 . ?
C5_37 H5_37 0.9500 . ?
C6_37 H6_37 0.9500 . ?
C1_137 C2_137 1.3900 . ?
C1_137 C6_137 1.3900 . ?
C1_137 H1_137 0.9500 . ?
C2_137 C3_137 1.3900 . ?
C2_137 H2_137 0.9500 . ?
C3_137 C4_137 1.3900 . ?
C3_137 H3_137 0.9500 . ?
C4_137 C5_137 1.3900 . ?
C4_137 H4_137 0.9500 . ?
C5_137 C6_137 1.3900 . ?
C5_137 H5_137 0.9500 . ?
C6_137 H6_137 0.9500 . ?
C1_38 C2_38 1.3900 . ?
C1_38 C6_38 1.3900 . ?
C1_38 H1_38 0.9500 . ?
C2_38 C3_38 1.3900 . ?
C2_38 H2_38 0.9500 . ?
C3_38 C4_38 1.3900 . ?
C3_38 H3_38 0.9500 . ?
C4_38 C5_38 1.3900 . ?
C4_38 H4_38 0.9500 . ?
C5_38 C6_38 1.3900 . ?
C5_38 H5_38 0.9500 . ?
C6_38 H6_38 0.9500 . ?
C1_39 C2_39 1.3900 . ?
C1_39 C6_39 1.3900 . ?
C1_39 H1_39 0.9500 . ?
C2_39 C3_39 1.3900 . ?
C2_39 H2_39 0.9500 . ?
C3_39 C4_39 1.3900 . ?
C3_39 H3_39 0.9500 . ?
C4_39 C5_39 1.3900 . ?
C4_39 H4_39 0.9500 . ?
C5_39 C6_39 1.3900 . ?
C5_39 H5_39 0.9500 . ?
C6_39 H6_39 0.9500 . ?
C1_139 C2_139 1.3900 . ?
C1_139 C6_139 1.3900 . ?
C1_139 H1_139 0.9500 . ?
C2_139 C3_139 1.3900 . ?
C2_139 H2_139 0.9500 . ?
C3_139 C4_139 1.3900 . ?
C3_139 H3_139 0.9500 . ?
C4_139 C5_139 1.3900 . ?
C4_139 H4_139 0.9500 . ?
C5_139 C6_139 1.3900 . ?
C5_139 H5_139 0.9500 . ?
C6_139 H6_139 0.9500 . ?
C1_40 C2_40 1.363(14) . ?
C1_40 C6_40 1.461(15) . ?
C1_40 H1_40 0.9500 . ?
C2_40 C3_40 1.393(13) . ?
C2_40 H2_40 0.9500 . ?
C3_40 C4_40 1.424(13) . ?
C3_40 H3_40 0.9500 . ?
C4_40 C5_40 1.397(13) . ?
C4_40 H4_40 0.9500 . ?
C5_40 C6_40 1.353(13) . ?
C5_40 H5_40 0.9500 . ?
C6_40 H6_40 0.9500 . ?
C1_41 C6_41 1.354(13) . ?
C1_41 C2_41 1.375(13) . ?
C1_41 H1_41 0.9500 . ?
C2_41 C3_41 1.395(15) . ?
C2_41 H2_41 0.9500 . ?
C3_41 C4_41 1.346(14) . ?
C3_41 H3_41 0.9500 . ?
C4_41 C5_41 1.356(13) . ?
C4_41 H4_41 0.9500 . ?
C5_41 C6_41 1.386(12) . ?
C5_41 H5_41 0.9500 . ?
C6_41 H6_41 0.9500 . ?
C1_42 C2_42 1.3900 . ?
C1_42 C6_42 1.3900 . ?
C1_42 H1_42 0.9500 . ?
C2_42 C3_42 1.3900 . ?
C2_42 H2_42 0.9500 . ?
C3_42 C4_42 1.3900 . ?
C3_42 H3_42 0.9500 . ?
C4_42 C5_42 1.3900 . ?
C4_42 H4_42 0.9500 . ?
C5_42 C6_42 1.3900 . ?
C5_42 H5_42 0.9500 . ?
C6_42 H6_42 0.9500 . ?
C1_142 C2_142 1.3900 . ?
C1_142 C6_142 1.3900 . ?
C1_142 H1_142 0.9500 . ?
C2_142 C3_142 1.3900 . ?
C2_142 H2_142 0.9500 . ?
C3_142 C4_142 1.3900 . ?
C3_142 H3_142 0.9500 . ?
C4_142 C5_142 1.3900 . ?
C4_142 H4_142 0.9500 . ?
C5_142 C6_142 1.3900 . ?
C5_142 H5_142 0.9500 . ?
C6_142 H6_142 0.9500 . ?
